data_4037565
loop_
_publ_author_name
'Pascal, Simon'
'Lavaud, Lucien'
'Azarias, Clo\'e'
'Varlot, Alexandre'
'Canard, Gabriel'
'Giorgi, Michel'
'Jacquemin, Denis'
'Siri, Olivier'

_publ_section_title
;
 Azacalixquinarenes: From Canonical to (Poly-)Zwitterionic Macrocycles.
;
_journal_issue 3
_journal_name_full 'The Journal of organic chemistry'
_journal_page_first 1387
_journal_page_last 1397
_journal_paper_doi 10.1021/acs.joc.8b02847
_journal_volume 84
_journal_year 2019
_chemical_formula_moiety '2(C84 H120 N18 O12)'
_chemical_formula_sum 'C168 H240 N36 O24'
_chemical_formula_weight 3147.95
_space_group_crystal_system triclinic
_space_group_IT_number 2
_space_group_name_Hall '-P 1'
_space_group_name_H-M_alt 'P -1'
_atom_sites_solution_hydrogens geom
_atom_sites_solution_primary dual
_audit_creation_date 2018-07-17
_audit_creation_method
;
Olex2 1.2
(compiled 2018.05.29 svn.r3510 for OlexSys, GUI svn.r5506)
;
_cell_angle_alpha 107.004(2)
_cell_angle_beta 100.1461(18)
_cell_angle_gamma 107.036(2)
_cell_formula_units_Z 2
_cell_length_a 19.8342(4)
_cell_length_b 20.3805(5)
_cell_length_c 24.4985(5)
_cell_measurement_reflns_used 20481
_cell_measurement_temperature 150.01(10)
_cell_measurement_theta_max 66.3440
_cell_measurement_theta_min 3.7200
_cell_volume 8675.4(4)
_computing_cell_refinement 'CrysAlisPro 1.171.39.18b (Rigaku OD, 2015)'
_computing_data_collection 'CrysAlisPro 1.171.39.18b (Rigaku OD, 2015)'
_computing_data_reduction 'CrysAlisPro 1.171.39.18b (Rigaku OD, 2015)'
_computing_molecular_graphics 'Olex2 (Dolomanov et al., 2009)'
_computing_publication_material 'Olex2 (Dolomanov et al., 2009)'
_computing_structure_refinement 'ShelXL (Sheldrick, 2015)'
_computing_structure_solution 'ShelXT (Sheldrick, 2015)'
_diffrn_ambient_environment N~2~
_diffrn_ambient_temperature 150.01(10)
_diffrn_detector 'CCD plate'
_diffrn_detector_area_resol_mean 5.3048
_diffrn_detector_type AtlasS2
_diffrn_measured_fraction_theta_full 0.974
_diffrn_measured_fraction_theta_max 0.974
_diffrn_measurement_details
;
List of Runs (angles in degrees, time in seconds):

  # Type    Start    End  Width  t~exp~   \w     \q     \k     \f   Frames
--------------------------------------------------------------------------
  1  \w    -70.00 -19.00   1.00    6.12    --   -9.26 140.00  15.00   51
  2  \w    -25.00  60.00   1.00    6.12    --   -9.26  38.00 -90.00   85
  3  \w    -83.00  19.00   1.00    6.12    --   -9.26 -19.00  90.00  102
  4  \w    -78.00 -52.00   1.00    6.12    --    9.26-178.00 -60.00   26
  5  \w     36.00  81.00   1.00    6.12    --    9.26  77.00-180.00   45
  6  \w      5.00  42.00   1.00    6.12    --    9.26 -99.00  30.00   37
  7  \w     17.00  44.00   1.00    6.12    --    9.26 -99.00-150.00   27
  8  \w    -23.00   3.00   1.00    6.12    --    9.26  77.00-180.00   26
  9  \w    -77.00 -41.00   1.00    6.12    --    9.26-178.00-180.00   36
 10  \w     27.00 108.00   1.00   24.47    --   92.90 -61.00-180.00   81
 11  \w     80.00 109.00   1.00   24.47    --   92.90-125.00 -30.00   29
 12  \w     27.00  54.00   1.00   24.47    --   92.90-125.00 -30.00   27
 13  \w     25.00 113.00   1.00   24.47    --   92.90 -30.00 -60.00   88
 14  \w     28.00 123.00   1.00   24.47    --   92.90 -77.00 -60.00   95
 15  \w     42.00 112.00   1.00   24.47    --   92.90 -45.00  60.00   70
 16  \w    103.00 165.00   1.00   24.47    --   92.90 125.00-150.00   62
 17  \w     78.00 166.00   1.00   24.47    --   92.90  45.00 120.00   88
 18  \w     71.00 117.00   1.00   24.47    --   92.90-129.00 129.00   46
 19  \w     47.00 108.00   1.00   24.47    --   92.90 -94.00 150.00   61
 20  \w     15.00 144.00   1.00   24.47    --   92.90 -15.00 120.00  129
;
_diffrn_measurement_device 'four-circle diffractometer'
_diffrn_measurement_device_type 'SuperNova, Dual, Cu at home/near, AtlasS2'
_diffrn_measurement_method '\w scans'
_diffrn_orient_matrix_type 'CrysAlisPro convention (1999,Acta A55,543-557)'
_diffrn_orient_matrix_UB_11 0.0176502000
_diffrn_orient_matrix_UB_12 0.0451787000
_diffrn_orient_matrix_UB_13 0.0667513000
_diffrn_orient_matrix_UB_21 -0.0323398000
_diffrn_orient_matrix_UB_22 0.0543649000
_diffrn_orient_matrix_UB_23 -0.0159580000
_diffrn_orient_matrix_UB_31 -0.0763641000
_diffrn_orient_matrix_UB_32 -0.0470927000
_diffrn_orient_matrix_UB_33 0.0003641000
_diffrn_radiation_monochromator mirror
_diffrn_radiation_probe x-ray
_diffrn_radiation_type CuK\a
_diffrn_radiation_wavelength 1.54184
_diffrn_reflns_av_R_equivalents 0.0164
_diffrn_reflns_av_unetI/netI 0.0271
_diffrn_reflns_Laue_measured_fraction_full 0.974
_diffrn_reflns_Laue_measured_fraction_max 0.974
_diffrn_reflns_limit_h_max 22
_diffrn_reflns_limit_h_min -23
_diffrn_reflns_limit_k_max 22
_diffrn_reflns_limit_k_min -24
_diffrn_reflns_limit_l_max 29
_diffrn_reflns_limit_l_min -27
_diffrn_reflns_number 58161
_diffrn_reflns_point_group_measured_fraction_full 0.974
_diffrn_reflns_point_group_measured_fraction_max 0.974
_diffrn_reflns_theta_full 66.861
_diffrn_reflns_theta_max 66.861
_diffrn_reflns_theta_min 3.487
_diffrn_source 'micro-focus sealed X-ray tube'
_diffrn_source_type 'SuperNova (Cu) X-ray Source'
_exptl_absorpt_coefficient_mu 0.664
_exptl_absorpt_correction_T_max 1.00000
_exptl_absorpt_correction_T_min 0.86582
_exptl_absorpt_correction_type multi-scan
_exptl_absorpt_process_details
;
CrysAlisPro 1.171.39.18b (Rigaku Oxford Diffraction, 2015)
Empirical absorption correction using spherical harmonics,
 implemented in SCALE3 ABSPACK scaling algorithm.
;
_exptl_crystal_colour red
_exptl_crystal_colour_primary red
_exptl_crystal_density_diffrn 1.205
_exptl_crystal_description prism
_exptl_crystal_F_000 3384
_exptl_crystal_size_max 0.32
_exptl_crystal_size_mid 0.14
_exptl_crystal_size_min 0.08
_refine_diff_density_max 1.541
_refine_diff_density_min -1.392
_refine_diff_density_rms 0.112
_refine_ls_extinction_method none
_refine_ls_goodness_of_fit_ref 2.462
_refine_ls_hydrogen_treatment constr
_refine_ls_matrix_type full
_refine_ls_number_parameters 2273
_refine_ls_number_reflns 30022
_refine_ls_number_restraints 2027
_refine_ls_restrained_S_all 2.500
_refine_ls_R_factor_all 0.1857
_refine_ls_R_factor_gt 0.1508
_refine_ls_shift/su_max 0.069
_refine_ls_shift/su_mean 0.003
_refine_ls_structure_factor_coef Fsqd
_refine_ls_weighting_details 'w=1/[\s^2^(Fo^2^)+(0.0500P)^2^+5.0000P] where P=(Fo^2^+2Fc^2^)/3'
_refine_ls_weighting_scheme calc
_refine_ls_wR_factor_gt 0.3620
_refine_ls_wR_factor_ref 0.3775
_reflns_Friedel_coverage 0.000
_reflns_number_gt 20656
_reflns_number_total 30022
_reflns_threshold_expression 'I > 2\s(I)'
_cod_data_source_file jo8b02847_si_003.cif
_cod_data_source_block sp128acetonfr
_cod_database_code 4037565
_shelx_shelxl_version_number 2016/4
_chemical_oxdiff_formula 'c69 h68 n12 o12'
_shelx_space_group_comment
;
The symmetry employed for this shelxl refinement is uniquely defined
by the following loop, which should always be used as a source of
symmetry information in preference to the above space-group names.
They are only intended as comments.
;
_reflns_odcompleteness_completeness 99.91
_reflns_odcompleteness_iscentric 1
_reflns_odcompleteness_theta 62.30
_olex2_refinement_description
;
1. Fixed Uiso
 At 1.2 times of:
  All C(H) groups, All C(H,H) groups, All C(H,H,H,H) groups, All N(H) groups
 At 1.5 times of:
  All C(H,H,H) groups, All C(H,H,H,H,H,H) groups
2. Restrained distances
 C118-C119
 1.45 with sigma of 0.01
 C119-C120
 1.45 with sigma of 0.01
 C120-C121
 1.45 with sigma of 0.01
 C121-C122
 1.45 with sigma of 0.01
 C111-C118
 1.45 with sigma of 0.01
 C122-C117
 1.54 with sigma of 0.01
 C166-C167
 1.45 with sigma of 0.01
 C167-C171
 1.45 with sigma of 0.01
 C184-C300
 1.45 with sigma of 0.02
 C300-C301
 1.45 with sigma of 0.01
 C301-C186
 1.45 with sigma of 0.01
 C184-C301
 2.5 with sigma of 0.02
 C301-C187
 2.5 with sigma of 0.02
 C300-C186
 2.5 with sigma of 0.02
 C1C-C189
 1.54 with sigma of 0.02
 C301-C1A
 1.45 with sigma of 0.02
 C1A-C1B
 1.45 with sigma of 0.02
 C1B-C1C
 1.45 with sigma of 0.02
 C106-C109
 3.2 with sigma of 0.02
 C73-C74
 1.45 with sigma of 0.01
 C74-C75
 1.45 with sigma of 0.01
 C75-C76
 1.45 with sigma of 0.01
 C76-C77
 1.45 with sigma of 0.01
 C77-C78
 1.45 with sigma of 0.01
 C78-C79
 1.45 with sigma of 0.01
 C79-C80
 1.54 with sigma of 0.01
 C77-C614
 2.5 with sigma of 0.01
 C78-C615
 2.5 with sigma of 0.01
 C78-C614
 1.45 with sigma of 0.01
 C614-C615
 1.54 with sigma of 0.01
 C125-C608
 1.45 with sigma of 0.01
 C125-C609
 2.5 with sigma of 0.01
 C101-C161_$3
 3.5 with sigma of 0.01
 C101-C162_$3
 3.5 with sigma of 0.01
 C113-C181_$4
 3.8 with sigma of 0.01
 C120-C139_$1
 3.7 with sigma of 0.01
 C133-C143_$5
 3.8 with sigma of 0.01
 C300-C1A
 2.5 with sigma of 0.02
 C301-C1B
 2.5 with sigma of 0.02
 C1A-C1C
 2.5 with sigma of 0.02
 C1B-C189
 2.5 with sigma of 0.02
 C147_$2-C180
 3.2 with sigma of 0.02
 C73-C75
 2.55 with sigma of 0.02
 C74-C76
 2.55 with sigma of 0.02
 C75-C77
 2.55 with sigma of 0.02
 C76-C78
 2.55 with sigma of 0.02
 C77-C79
 2.55 with sigma of 0.02
 C78-C80
 2.55 with sigma of 0.02
 C301-C131_$6
 3.65 with sigma of 0.01
 C177-C162_$6
 3.65 with sigma of 0.01
 C138-C161
 3.65 with sigma of 0.01
 C159-C604_$5
 3.65 with sigma of 0.01
 C160-C603_$5
 3.65 with sigma of 0.01
 C80_$7-C139
 3.8 with sigma of 0.01
 C179-C181
 2.6 with sigma of 0.005
 C1C-C180
 3.65 with sigma of 0.001
 C181_$2-C147
 3.65 with sigma of 0.01
3. Rigid bond restraints
 C172, C173
 with sigma for 1-2 distances of 0.001 and sigma for 1-3 distances of 0.001
4. Uiso/Uaniso restraints and constraints
C95 \\sim C99: within 1.7A with sigma of 0.001 and sigma for terminal atoms of
0.002
C100 \\sim C101: within 1.7A with sigma of 0.001 and sigma for terminal atoms
of 0.002
C118 \\sim C119: within 1.7A with sigma of 0.001 and sigma for terminal atoms
of 0.001
C119 \\sim C120: within 1.7A with sigma of 0.001 and sigma for terminal atoms
of 0.001
C120 \\sim C121: within 1.7A with sigma of 0.001 and sigma for terminal atoms
of 0.001
C121 \\sim C122: within 1.7A with sigma of 0.001 and sigma for terminal atoms
of 0.001
C122: within 1.7A with sigma of 0.001 and sigma for terminal atoms of 0.001
C89 \\sim C90: within 1.7A with sigma of 0.001 and sigma for terminal atoms of
0.001
C87 \\sim C88: within 1.7A with sigma of 0.001 and sigma for terminal atoms of
0.001
C141 \\sim C142: within 1.7A with sigma of 0.001 and sigma for terminal atoms
of 0.002
C142 \\sim C143: within 1.7A with sigma of 0.001 and sigma for terminal atoms
of 0.002
C143 \\sim C144: within 1.7A with sigma of 0.001 and sigma for terminal atoms
of 0.002
C144 \\sim C145: within 1.7A with sigma of 0.001 and sigma for terminal atoms
of 0.002
C145 \\sim C146: within 1.7A with sigma of 0.001 and sigma for terminal atoms
of 0.002
C146 \\sim C147: within 1.7A with sigma of 0.001 and sigma for terminal atoms
of 0.002
C157 \\sim C158: within 1.7A with sigma of 0.001 and sigma for terminal atoms
of 0.002
C158 \\sim C159: within 1.7A with sigma of 0.001 and sigma for terminal atoms
of 0.002
C159 \\sim C160: within 1.7A with sigma of 0.001 and sigma for terminal atoms
of 0.002
C160 \\sim C161: within 1.7A with sigma of 0.001 and sigma for terminal atoms
of 0.002
C161 \\sim C162: within 1.7A with sigma of 0.001 and sigma for terminal atoms
of 0.002
C183 \\sim C184: within 1.7A with sigma of 0.001 and sigma for terminal atoms
of 0.002
C184 \\sim C185: within 1.7A with sigma of 0.001 and sigma for terminal atoms
of 0.002
C185 \\sim C186: within 1.7A with sigma of 0.001 and sigma for terminal atoms
of 0.002
C186 \\sim C187: within 1.7A with sigma of 0.001 and sigma for terminal atoms
of 0.002
C187 \\sim C188: within 1.7A with sigma of 0.001 and sigma for terminal atoms
of 0.002
C188 \\sim C189: within 1.7A with sigma of 0.001 and sigma for terminal atoms
of 0.002
C174 \\sim C175: within 1.7A with sigma of 0.001 and sigma for terminal atoms
of 0.002
C175 \\sim C176: within 1.7A with sigma of 0.001 and sigma for terminal atoms
of 0.002
C176 \\sim C177: within 1.7A with sigma of 0.001 and sigma for terminal atoms
of 0.002
C177 \\sim C178: within 1.7A with sigma of 0.001 and sigma for terminal atoms
of 0.002
C178 \\sim C179: within 1.7A with sigma of 0.001 and sigma for terminal atoms
of 0.002
C179 \\sim C180: within 1.7A with sigma of 0.001 and sigma for terminal atoms
of 0.002
C180 \\sim C181: within 1.7A with sigma of 0.001 and sigma for terminal atoms
of 0.002
C110 \\sim C111: within 1.7A with sigma of 0.001 and sigma for terminal atoms
of 0.001
C111 \\sim C118: within 1.7A with sigma of 0.001 and sigma for terminal atoms
of 0.001
C111 \\sim C112: within 1.7A with sigma of 0.001 and sigma for terminal atoms
of 0.001
C112 \\sim C113: within 1.7A with sigma of 0.001 and sigma for terminal atoms
of 0.001
C113 \\sim C114: within 1.7A with sigma of 0.001 and sigma for terminal atoms
of 0.001
C114 \\sim C115: within 1.7A with sigma of 0.001 and sigma for terminal atoms
of 0.001
C115 \\sim C116: within 1.7A with sigma of 0.001 and sigma for terminal atoms
of 0.001
C116 \\sim C117: within 1.7A with sigma of 0.001 and sigma for terminal atoms
of 0.001
C169 \\sim C170: within 1.7A with sigma of 0.001 and sigma for terminal atoms
of 0.002
C167 \\sim C168: within 1.7A with sigma of 0.001 and sigma for terminal atoms
of 0.002
C168 \\sim C169: within 1.7A with sigma of 0.001 and sigma for terminal atoms
of 0.002
C167 \\sim C171: within 1.7A with sigma of 0.001 and sigma for terminal atoms
of 0.002
C171 \\sim C172: within 1.7A with sigma of 0.001 and sigma for terminal atoms
of 0.002
C172 \\sim C173: within 1.7A with sigma of 0.001 and sigma for terminal atoms
of 0.002
C133 \\sim C134: within 1.7A with sigma of 0.001 and sigma for terminal atoms
of 0.002
C134 \\sim C135: within 1.7A with sigma of 0.001 and sigma for terminal atoms
of 0.002
C135 \\sim C136: within 1.7A with sigma of 0.001 and sigma for terminal atoms
of 0.002
C136 \\sim C137: within 1.7A with sigma of 0.001 and sigma for terminal atoms
of 0.002
C137 \\sim C138: within 1.7A with sigma of 0.001 and sigma for terminal atoms
of 0.002
C138 \\sim C139: within 1.7A with sigma of 0.001 and sigma for terminal atoms
of 0.002
C140 \\sim C141: within 1.7A with sigma of 0.001 and sigma for terminal atoms
of 0.002
C140 \\sim C148: within 1.7A with sigma of 0.001 and sigma for terminal atoms
of 0.002
C186 \\sim C301: within 1.7A with sigma of 0.001 and sigma for terminal atoms
of 0.002
C300 \\sim C301: within 1.7A with sigma of 0.001 and sigma for terminal atoms
of 0.002
C184 \\sim C300: within 1.7A with sigma of 0.001 and sigma for terminal atoms
of 0.002
C1A \\sim C301: within 1.7A with sigma of 0.001 and sigma for terminal atoms of
0.002
C1A \\sim C1B: within 1.7A with sigma of 0.001 and sigma for terminal atoms of
0.002
C1B \\sim C1C: within 1.7A with sigma of 0.001 and sigma for terminal atoms of
0.002
C1C \\sim C189: within 1.7A with sigma of 0.001 and sigma for terminal atoms of
0.002
C102 \\sim C103: within 1.7A with sigma of 0.001 and sigma for terminal atoms
of 0.002
C103 \\sim C104: within 1.7A with sigma of 0.001 and sigma for terminal atoms
of 0.002
C104 \\sim C105: within 1.7A with sigma of 0.001 and sigma for terminal atoms
of 0.002
C105 \\sim C106: within 1.7A with sigma of 0.001 and sigma for terminal atoms
of 0.002
C106 \\sim C107: within 1.7A with sigma of 0.001 and sigma for terminal atoms
of 0.002
C107 \\sim C108: within 1.7A with sigma of 0.001 and sigma for terminal atoms
of 0.001
C108 \\sim C109: within 1.7A with sigma of 0.001 and sigma for terminal atoms
of 0.001
N35 \\sim C600: within 1.7A with sigma of 0.001 and sigma for terminal atoms of
0.002
N35 \\sim C102: within 1.7A with sigma of 0.001 and sigma for terminal atoms of
0.002
C148 \\sim C149: within 1.7A with sigma of 0.001 and sigma for terminal atoms
of 0.002
C149 \\sim C150: within 1.7A with sigma of 0.001 and sigma for terminal atoms
of 0.002
C150 \\sim C151: within 1.7A with sigma of 0.001 and sigma for terminal atoms
of 0.002
C151 \\sim C152: within 1.7A with sigma of 0.001 and sigma for terminal atoms
of 0.002
C152 \\sim C153: within 1.7A with sigma of 0.001 and sigma for terminal atoms
of 0.002
C153 \\sim C154: within 1.7A with sigma of 0.001 and sigma for terminal atoms
of 0.002
C78 \\sim C614: within 1.7A with sigma of 0.001 and sigma for terminal atoms of
0.002
C614 \\sim C615: within 1.7A with sigma of 0.001 and sigma for terminal atoms
of 0.002
C79 \\sim C80: within 1.7A with sigma of 0.001 and sigma for terminal atoms of
0.002
C126 \\sim C127: within 1.7A with sigma of 0.001 and sigma for terminal atoms
of 0.002
C127 \\sim C128: within 1.7A with sigma of 0.001 and sigma for terminal atoms
of 0.002
C128 \\sim C129: within 1.7A with sigma of 0.001 and sigma for terminal atoms
of 0.002
C129 \\sim C130: within 1.7A with sigma of 0.001 and sigma for terminal atoms
of 0.002
C130 \\sim C131: within 1.7A with sigma of 0.001 and sigma for terminal atoms
of 0.002
C174 \\sim N15: within 1.7A with sigma of 0.04 and sigma for terminal atoms of
0.08
Uanis(C96) = Uanis(C99)
Uanis(C97) = Uanis(C100)
Uanis(C112) = Uanis(C118)
Uanis(C113) = Uanis(C119)
Uanis(C114) = Uanis(C120)
Uanis(C115) = Uanis(C121)
Uanis(C169) = Uanis(C172)
Uanis(C103) = Uanis(C601)
Uanis(C104) = Uanis(C602)
Uanis(C105) = Uanis(C603)
Uanis(C106) = Uanis(C604)
Uanis(C107) = Uanis(C605)
Uanis(C108) = Uanis(C606)
Uanis(C109) = Uanis(C607)
Uanis(C150) = Uanis(C143)
Uanis(C151) = Uanis(C144)
Uanis(C152) = Uanis(C145)
Uanis(C153) = Uanis(C146)
Uanis(C154) = Uanis(C147)
Uanis(C126) = Uanis(C608)
Uanis(C127) = Uanis(C609)
Uanis(C128) = Uanis(C610)
Uanis(C129) = Uanis(C611)
Uanis(C130) = Uanis(C612)
Uanis(C131) = Uanis(C613)
5. Rigid body (RIGU) restrains
 C83, C84, C85, C86, C87, C88
 with sigma for 1-2 distances of 0.001 and sigma for 1-3 distances of 0.001
 C83, C84, C85, C86, C87, C88, C89, C90
 with sigma for 1-2 distances of 0.001 and sigma for 1-3 distances of 0.001
 C92, C93, C94, C95, C96, C97, C98
 with sigma for 1-2 distances of 0.001 and sigma for 1-3 distances of 0.001
 C92, C93, C94, C95, C96, C97, C98, C99, C100, C101
 with sigma for 1-2 distances of 0.001 and sigma for 1-3 distances of 0.001
 C164, C165, C166, C167, C168
 with sigma for 1-2 distances of 0.001 and sigma for 1-3 distances of 0.001
6. Same fragment restrains
{C73, C74, C75, C76, C77, C78, C79, C80} sigma for 1-2: 0.01, 1-3: 0.01
as
{C81, C82, C83, C84, C85, C86, C87, C88}
{C79, C80} sigma for 1-2: 0.01, 1-3: 0.01
as
{C89, C90}
{C73, C74, C75, C76, C77, C78, C79, C80} sigma for 1-2: 0.01, 1-3: 0.01
as
{C91, C92, C93, C94, C95, C96, C97, C98}
{C78, C79, C80} sigma for 1-2: 0.01, 1-3: 0.01
as
{C99, C100, C101}
{C73, C74, C75, C76, C77, C78, C79, C80} sigma for 1-2: 0.01, 1-3: 0.01
as
{C163, C164, C165, C166, C167, C168, C169, C170}
{C78, C79, C80} sigma for 1-2: 0.01, 1-3: 0.01
as
{C171, C172, C173}
{C73, C74, C75, C76, C77, C78, C79, C80} sigma for 1-2: 0.01, 1-3: 0.01
as
{C174, C175, C176, C177, C178, C179, C180, C181}
{C73, C74, C75, C76, C77, C78, C79, C80} sigma for 1-2: 0.01, 1-3: 0.01
as
{C182, C183, C184, C185, C186, C187, C188, C189}
{C80, C73, C74, C75, C76, C77, C78, C79} sigma for 1-2: 0.01, 1-3: 0.01
as
{C300, C156, C157, C158, C159, C160, C161, C162}
{C73, C74, C75, C76, C77, C78, C79, C80} sigma for 1-2: 0.01, 1-3: 0.01
as
{C102, C103, C104, C105, C106, C107, C108, C109}
{C73, C74, C75, C76, C77, C78, C79, C80} sigma for 1-2: 0.01, 1-3: 0.01
as
{C110, C111, C112, C113, C114, C115, C116, C117}
{C75, C76, C77, C78, C79, C80} sigma for 1-2: 0.01, 1-3: 0.01
as
{C118, C119, C120, C121, C122, C124}
{C73, C74, C75, C76, C77, C78, C79, C80} sigma for 1-2: 0.01, 1-3: 0.01
as
{C125, C126, C127, C128, C129, C130, C131, C132}
{C73, C74, C75, C76, C77, C78, C79, C80} sigma for 1-2: 0.01, 1-3: 0.01
as
{C133, C134, C135, C136, C137, C138, C139, C140}
{C73, C74, C75, C76, C77, C78, C79, C80} sigma for 1-2: 0.01, 1-3: 0.01
as
{C141, C142, C143, C144, C145, C146, C147, C148}
{C74, C75, C76, C77, C78, C79, C80} sigma for 1-2: 0.01, 1-3: 0.01
as
{C149, C150, C151, C152, C153, C154, C155}
{C102, C103, C104, C105, C106, C107, C108, C109} sigma for 1-2: 0.01, 1-3: 0.01
as
{C600, C601, C602, C603, C604, C605, C606, C607}
{C126, C127, C128, C129, C130, C131} sigma for 1-2: 0.01, 1-3: 0.01
as
{C608, C609, C610, C611, C612, C613}
7. Others
 Fixed Sof: C1A(0.5) H1AB(0.5) H1AC(0.5) C1B(0.5) H1BA(0.5) H1BB(0.5) C1C(0.5)
 H1CA(0.5) H1CB(0.5) H1CC(0.5) H78A(0.5) H78B(0.5) H78C(0.5) H78D(0.5) C79(0.5)
 H79A(0.5) H79B(0.5) C80(0.5) H80A(0.5) H80B(0.5) H80C(0.5) H86A(0.5) H86B(0.5)
 H86C(0.5) H86D(0.5) C87(0.5) H87A(0.5) H87B(0.5) C88(0.5) H88A(0.5) H88B(0.5)
 H88C(0.5) C89(0.5) H89A(0.5) H89B(0.5) C90(0.5) H90A(0.5) H90B(0.5) H90C(0.5)
 H95A(0.5) H95B(0.5) H95C(0.5) H95D(0.5) C96(0.5) H96A(0.5) H96B(0.5) C97(0.5)
 H97A(0.5) H97B(0.5) C98(0.5) H98A(0.5) H98B(0.5) H98C(0.5) C99(0.5) H99A(0.5)
 H99B(0.5) C100(0.5) H10R(0.5) H10S(0.5) C101(0.5) H10T(0.5) H10U(0.5)
 H10V(0.5) H16P(0.5) H16Q(0.5) H16R(0.5) H16S(0.5) C168(0.5) H16T(0.5)
 H16U(0.5) C169(0.5) H16V(0.5) H16W(0.5) C170(0.5) H17A(0.5) H17B(0.5)
 H17C(0.5) C171(0.5) H17D(0.5) H17E(0.5) C172(0.5) H17F(0.5) H17G(0.5)
 C173(0.5) H17H(0.5) H17I(0.5) H17J(0.5) H18J(0.5) H18K(0.5) H18L(0.5)
 H18M(0.5) C185(0.5) H18N(0.5) H18O(0.5) C186(0.5) H18P(0.5) H18Q(0.5)
 C187(0.5) H18R(0.5) H18S(0.5) C188(0.5) H18T(0.5) H18U(0.5) C189(0.5)
 H18V(0.5) H18W(0.5) H18X(0.5) C300(0.5) H30A(0.5) H30B(0.5) C301(0.5)
 H30C(0.5) H30D(0.5) C102(0.5) H10A(0.5) H10B(0.5) C103(0.5) H10C(0.5)
 H10D(0.5) C104(0.5) H10E(0.5) H10F(0.5) C105(0.5) H10G(0.5) H10H(0.5)
 C106(0.5) H10I(0.5) H10J(0.5) C107(0.5) H10K(0.5) H10L(0.5) C108(0.5)
 H10M(0.5) H10N(0.5) C109(0.5) H10O(0.5) H10P(0.5) H10Q(0.5) H11E(0.5)
 H11F(0.5) H11C(0.5) H11D(0.5) C112(0.5) H11G(0.5) H11H(0.5) C113(0.5)
 H11I(0.5) H11J(0.5) C114(0.5) H11K(0.5) H11L(0.5) C115(0.5) H11M(0.5)
 H11N(0.5) C116(0.5) H11O(0.5) H11P(0.5) H11U(0.5) H11T(0.5) H11V(0.5)
 H11Q(0.5) H11S(0.5) H11R(0.5) C118(0.5) H11W(0.5) H11X(0.5) C119(0.5)
 H11Y(0.5) H(0.5) C120(0.5) H12A(0.5) H12B(0.5) C121(0.5) H12C(0.5) H12D(0.5)
 C122(0.5) H12E(0.5) H12F(0.5) H12I(0.5) H12J(0.5) H12K(0.5) H12L(0.5)
 C126(0.5) H12M(0.5) H12N(0.5) C127(0.5) H12O(0.5) H12P(0.5) C128(0.5)
 H12Q(0.5) H12R(0.5) C129(0.5) H12S(0.5) H12T(0.5) C130(0.5) H13A(0.5)
 H13B(0.5) C131(0.5) H13C(0.5) H13D(0.5) H13E(0.5) H14A(0.5) H14B(0.5)
 H14C(0.5) H14D(0.5) C141(0.5) H14E(0.5) H14F(0.5) C142(0.5) H14G(0.5)
 H14H(0.5) C143(0.5) H14I(0.5) H14J(0.5) C144(0.5) H14K(0.5) H14L(0.5)
 C145(0.5) H14M(0.5) H14N(0.5) C146(0.5) H14O(0.5) H14P(0.5) C147(0.5)
 H14Q(0.5) H14R(0.5) H14S(0.5) C148(0.5) H14T(0.5) H14U(0.5) C149(0.5)
 H14V(0.5) H14W(0.5) C150(0.5) H15I(0.5) H15J(0.5) C151(0.5) H15K(0.5)
 H15L(0.5) C152(0.5) H15M(0.5) H15N(0.5) C153(0.5) H15O(0.5) H15P(0.5)
 C154(0.5) H15Q(0.5) H15R(0.5) H15S(0.5) C600(0.5) H60A(0.5) H60B(0.5)
 C601(0.5) H60C(0.5) H60D(0.5) C602(0.5) H60E(0.5) H60F(0.5) C603(0.5)
 H60G(0.5) H60H(0.5) C604(0.5) H60I(0.5) H60J(0.5) C605(0.5) H60K(0.5)
 H60L(0.5) C606(0.5) H60M(0.5) H60N(0.5) C607(0.5) H60O(0.5) H60P(0.5)
 H60Q(0.5) C608(0.5) H60R(0.5) H60S(0.5) C609(0.5) H60T(0.5) H60U(0.5)
 C610(0.5) H61A(0.5) H61B(0.5) C611(0.5) H61C(0.5) H61D(0.5) C612(0.5)
 H61E(0.5) H61F(0.5) C613(0.5) H61G(0.5) H61H(0.5) H61I(0.5) C614(0.5)
 H61J(0.5) H61K(0.5) C615(0.5) H61L(0.5) H61M(0.5) H61N(0.5)
8.a Secondary CH2 refined with riding coordinates:
 C1A(H1AB,H1AC), C1B(H1BA,H1BB), C73(H73A,H73B), C74(H74A,H74B), C75(H75A,
 H75B), C76(H76A,H76B), C77(H77A,H77B), C78(H78A,H78B), C78(H78C,H78D),
 C79(H79A,H79B), C81(H81A,H81B), C82(H82A,H82B), C83(H83A,H83B), C84(H84A,H84B),
  C85(H85A,H85B), C86(H86A,H86B), C86(H86C,H86D), C87(H87A,H87B), C89(H89A,
 H89B), C91(H91A,H91B), C92(H92A,H92B), C93(H93A,H93B), C94(H94A,H94B),
 C95(H95A,H95B), C95(H95C,H95D), C96(H96A,H96B), C97(H97A,H97B), C99(H99A,H99B),
  C100(H10R,H10S), C163(H16H,H16I), C164(H16J,H16K), C165(H16L,H16M), C166(H16N,
 H16O), C167(H16P,H16Q), C167(H16R,H16S), C168(H16T,H16U), C169(H16V,H16W),
 C171(H17D,H17E), C172(H17F,H17G), C174(H17K,H17L), C175(H17M,H17N), C176(H17O,
 H17P), C177(H17Q,H17R), C178(H17S,H17T), C179(H17U,H17V), C180(H18A,H18B),
 C182(H18F,H18G), C183(H18H,H18I), C184(H18J,H18K), C184(H18L,H18M), C185(H18N,
 H18O), C186(H18P,H18Q), C187(H18R,H18S), C188(H18T,H18U), C300(H30A,H30B),
 C156(H15A,H15B), C157(H15C,H15D), C158(H15E,H15F), C159(H15G,H15H), C160(H16A,
 H16B), C161(H16C,H16D), C301(H30C,H30D), C102(H10A,H10B), C103(H10C,H10D),
 C104(H10E,H10F), C105(H10G,H10H), C106(H10I,H10J), C107(H10K,H10L), C108(H10M,
 H10N), C110(H11A,H11B), C111(H11E,H11F), C111(H11C,H11D), C112(H11G,H11H),
 C113(H11I,H11J), C114(H11K,H11L), C115(H11M,H11N), C116(H11O,H11P), C118(H11W,
 H11X), C119(H11Y,H), C120(H12A,H12B), C121(H12C,H12D), C122(H12E,H12F),
 C124(H12G,H12H), C125(H12I,H12J), C125(H12K,H12L), C126(H12M,H12N), C127(H12O,
 H12P), C128(H12Q,H12R), C129(H12S,H12T), C130(H13A,H13B), C132(H13F,H13G),
 C133(H13H,H13I), C134(H13J,H13K), C135(H13L,H13M), C136(H13N,H13O), C137(H13P,
 H13Q), C138(H13R,H13S), C140(H14A,H14B), C140(H14C,H14D), C141(H14E,H14F),
 C142(H14G,H14H), C143(H14I,H14J), C144(H14K,H14L), C145(H14M,H14N), C146(H14O,
 H14P), C148(H14T,H14U), C149(H14V,H14W), C150(H15I,H15J), C151(H15K,H15L),
 C152(H15M,H15N), C153(H15O,H15P), C155(H15T,H15U), C600(H60A,H60B), C601(H60C,
 H60D), C602(H60E,H60F), C603(H60G,H60H), C604(H60I,H60J), C605(H60K,H60L),
 C606(H60M,H60N), C608(H60R,H60S), C609(H60T,H60U), C610(H61A,H61B), C611(H61C,
 H61D), C612(H61E,H61F), C614(H61J,H61K)
8.b Aromatic/amide H refined with riding coordinates:
 N3(H3), N6(H6), N13(H13), N15(H15), N16(H16), N18(H18), C2(H2), C5(H5),
 C9(H9), C12(H12), C14(H14), C17(H17), C21(H21A), C24(H24A), C27(H27), C30(H30),
  C33(H33), C36(H36A), N1AA(H1AA), N21(H21), N24(H24), N31(H31), N34(H34),
 N36(H36), C38(H38), C41(H41), C44(H44), C47(H47), C51(H51), C54(H54), C56(H56),
  C59(H59), C62(H62), C65(H65), C69(H69), C72(H72)
8.c Idealised Me refined with riding coordinates:
 C80(H80A,H80B,H80C), C88(H88A,H88B,H88C), C90(H90A,H90B,H90C), C98(H98A,H98B,
 H98C), C101(H10T,H10U,H10V), C170(H17A,H17B,H17C), C173(H17H,H17I,H17J),
 C181(H18C,H18D,H18E), C189(H18V,H18W,H18X), C162(H16E,H16F,H16G), C109(H10O,
 H10P,H10Q), C117(H11U,H11T,H11V), C117(H11Q,H11S,H11R), C131(H13C,H13D,H13E),
 C139(H13T,H13U,H13V), C147(H14Q,H14R,H14S), C154(H15Q,H15R,H15S), C607(H60O,
 H60P,H60Q), C613(H61G,H61H,H61I), C615(H61L,H61M,H61N)
8.d Idealised Me refined as rotating group:
 C1C(H1CA,H1CB,H1CC)
;
_olex2_submission_special_instructions 'No special instructions were received'
_oxdiff_exptl_absorpt_empirical_details
;
Empirical correction (ABSPACK) includes:
- Absorption correction using spherical harmonics
- Frame scaling
;
_oxdiff_exptl_absorpt_empirical_full_max 1.545
_oxdiff_exptl_absorpt_empirical_full_min 0.676

loop_
_space_group_symop_operation_xyz
'x, y, z'
'-x, -y, -z'

loop_
_atom_site_label
_atom_site_type_symbol
_atom_site_fract_x
_atom_site_fract_y
_atom_site_fract_z
_atom_site_U_iso_or_equiv
_atom_site_adp_type
_atom_site_occupancy
_atom_site_site_symmetry_order
_atom_site_calc_flag
_atom_site_refinement_flags_posn
_atom_site_refinement_flags_adp
_atom_site_refinement_flags_occupancy
_atom_site_disorder_assembly
_atom_site_disorder_group
O1 O 0.9858(2) 0.6733(2) 0.5463(2) 0.0626(11) Uani 1 1 d . . . . .
O2 O 1.0058(2) 0.7822(2) 0.6054(3) 0.0921(17) Uani 1 1 d . . . . .
O3 O 0.8127(3) 0.8660(3) 0.6152(4) 0.132(3) Uani 1 1 d . . . . .
O4 O 0.7004(3) 0.7955(3) 0.5867(3) 0.0989(18) Uani 1 1 d . . . . .
O5 O 0.4663(5) 0.6057(4) 0.2773(3) 0.179(4) Uani 1 1 d . . . . .
O6 O 0.4858(4) 0.6695(4) 0.2237(3) 0.135(3) Uani 1 1 d . . . . .
O7 O 0.6788(4) 0.8901(4) 0.2835(3) 0.119(2) Uani 1 1 d . . . . .
O8 O 0.7641(4) 0.9302(4) 0.3634(3) 0.133(3) Uani 1 1 d . . . . .
O9 O 0.8354(4) 0.8119(3) 0.2994(3) 0.109(2) Uani 1 1 d . . . . .
O10 O 0.9377(4) 0.8673(3) 0.3705(3) 0.1005(18) Uani 1 1 d . . . . .
O11 O 0.8067(3) 0.5639(3) 0.1898(2) 0.0795(13) Uani 1 1 d . . . . .
O12 O 0.8483(3) 0.4991(3) 0.2321(2) 0.0745(12) Uani 1 1 d . . . . .
N1 N 0.8625(2) 0.5647(2) 0.5478(2) 0.0465(10) Uani 1 1 d . . . . .
N2 N 0.6665(3) 0.6477(2) 0.5730(2) 0.0517(11) Uani 1 1 d . . . . .
N3 N 0.5377(3) 0.6586(3) 0.3907(2) 0.0668(14) Uani 1 1 d . . . . .
H3 H 0.499195 0.628191 0.362036 0.080 Uiso 1 1 calc R . . . .
N4 N 0.7385(3) 0.8918(3) 0.4548(3) 0.0669(14) Uani 1 1 d . . . . .
N5 N 0.9332(3) 0.7922(3) 0.4528(2) 0.0596(12) Uani 1 1 d . . . . .
N6 N 0.8780(3) 0.5386(2) 0.3492(2) 0.0562(12) Uani 1 1 d . . . . .
H6 H 0.875393 0.505636 0.316708 0.067 Uiso 1 1 calc R . . . .
N7 N 0.9645(3) 0.7189(3) 0.5743(2) 0.0610(13) Uani 1 1 d . . . . .
N8 N 0.7642(3) 0.8047(3) 0.5957(3) 0.0728(15) Uani 1 1 d . . . . .
N9 N 0.5013(4) 0.6609(4) 0.2710(3) 0.100(2) Uani 1 1 d . . . . .
N10 N 0.7063(4) 0.8884(4) 0.3310(3) 0.0831(17) Uani 1 1 d . . . . .
N11 N 0.8844(4) 0.8118(3) 0.3371(3) 0.0791(17) Uani 1 1 d . . . . .
N12 N 0.8360(3) 0.5557(3) 0.2350(2) 0.0605(12) Uani 1 1 d . . . . .
N13 N 0.5420(3) 0.5972(3) 0.5969(2) 0.0580(12) Uani 1 1 d . . . . .
H13 H 0.584772 0.615500 0.622346 0.070 Uiso 1 1 calc R . . . .
N14 N 0.4179(3) 0.5785(3) 0.4007(3) 0.0659(13) Uani 1 1 d . . . . .
N15 N 0.8260(4) 1.0068(3) 0.5474(3) 0.099(2) Uani 1 1 d . U . . .
H15 H 0.780071 0.997776 0.532871 0.119 Uiso 1 1 calc R . . . .
N16 N 1.0184(3) 0.9095(3) 0.5434(3) 0.0678(14) Uani 1 1 d . . . . .
H16 H 1.026123 0.870041 0.526581 0.081 Uiso 1 1 calc R . . . .
N17 N 0.9181(3) 0.4273(3) 0.3443(2) 0.0582(12) Uani 1 1 d . . . . .
N18 N 0.9013(3) 0.4496(3) 0.5435(2) 0.0575(12) Uani 1 1 d . . . . .
H18 H 0.891371 0.475815 0.573256 0.069 Uiso 1 1 calc R . . . .
C1 C 0.8394(3) 0.6247(3) 0.5554(2) 0.0458(12) Uani 1 1 d . . . . .
C1A C 0.5461(11) 0.7710(9) 0.8026(9) 0.1204(18) Uani 0.5 1 d D U P A 2
H1AB H 0.549448 0.752701 0.762231 0.144 Uiso 0.5 1 calc R . P A 2
H1AC H 0.589887 0.815082 0.823673 0.144 Uiso 0.5 1 calc R . P A 2
C1B C 0.4874(10) 0.7985(10) 0.7967(9) 0.1216(19) Uani 0.5 1 d D U P A 2
H1BA H 0.464861 0.794904 0.828325 0.146 Uiso 0.5 1 calc R . P A 2
H1BB H 0.450330 0.766385 0.759202 0.146 Uiso 0.5 1 calc R . P A 2
C1C C 0.5089(9) 0.8797(9) 0.7988(8) 0.124(2) Uani 0.5 1 d D U P A 2
H1CA H 0.533270 0.884960 0.768891 0.186 Uiso 0.5 1 calc GR . P A 2
H1CB H 0.541237 0.912926 0.837353 0.186 Uiso 0.5 1 calc GR . P A 2
H1CC H 0.465217 0.891030 0.791295 0.186 Uiso 0.5 1 calc GR . P A 2
C2 C 0.7667(3) 0.6133(3) 0.5550(2) 0.0459(12) Uani 1 1 d . . . . .
H2 H 0.734875 0.565195 0.545339 0.055 Uiso 1 1 calc R . . . .
C3 C 0.7383(3) 0.6687(3) 0.5680(2) 0.0475(12) Uani 1 1 d . . . . .
C4 C 0.7877(3) 0.7411(3) 0.5824(3) 0.0543(14) Uani 1 1 d . . . . .
C5 C 0.8608(3) 0.7555(3) 0.5844(3) 0.0576(14) Uani 1 1 d . . . . .
H5 H 0.892675 0.803859 0.595070 0.069 Uiso 1 1 calc R . . . .
C6 C 0.8867(3) 0.6992(3) 0.5708(3) 0.0495(13) Uani 1 1 d . . . . .
C7 C 0.6095(3) 0.6389(3) 0.5335(3) 0.0495(13) Uani 1 1 d . . . . .
C8 C 0.5368(3) 0.6058(3) 0.5443(3) 0.0541(14) Uani 1 1 d . . . . .
C9 C 0.4737(3) 0.5840(3) 0.5000(3) 0.0570(14) Uani 1 1 d . . . . .
H9 H 0.429305 0.558465 0.504842 0.068 Uiso 1 1 calc R . . . .
C10 C 0.4732(3) 0.5987(3) 0.4465(3) 0.0586(15) Uani 1 1 d . . . . .
C11 C 0.5457(3) 0.6425(3) 0.4414(3) 0.0560(14) Uani 1 1 d . . . . .
C12 C 0.6092(3) 0.6573(3) 0.4817(3) 0.0509(13) Uani 1 1 d . . . . .
H12 H 0.653703 0.679925 0.475439 0.061 Uiso 1 1 calc R . . . .
C13 C 0.5811(3) 0.7157(3) 0.3779(3) 0.0608(15) Uani 1 1 d . . . . .
C14 C 0.6414(3) 0.7742(3) 0.4208(3) 0.0596(15) Uani 1 1 d . . . . .
H14 H 0.653369 0.774367 0.459294 0.072 Uiso 1 1 calc R . . . .
C15 C 0.6845(3) 0.8327(3) 0.4082(3) 0.0626(16) Uani 1 1 d . . . . .
C16 C 0.6631(4) 0.8299(4) 0.3488(3) 0.0656(16) Uani 1 1 d . . . . .
C17 C 0.6043(4) 0.7753(4) 0.3073(3) 0.0722(18) Uani 1 1 d . . . . .
H17 H 0.591423 0.776133 0.269200 0.087 Uiso 1 1 calc R . . . .
C18 C 0.5630(4) 0.7184(4) 0.3202(3) 0.0678(17) Uani 1 1 d . . . . .
C19 C 0.8043(3) 0.8910(3) 0.4723(3) 0.0617(15) Uani 1 1 d . . . . .
C20 C 0.8557(4) 0.9583(3) 0.5249(3) 0.0727(19) Uani 1 1 d . . . . .
C21 C 0.9277(4) 0.9656(3) 0.5472(3) 0.0699(18) Uani 1 1 d . . . . .
H21A H 0.960214 1.008518 0.578220 0.084 Uiso 1 1 calc R . . . .
C22 C 0.9514(3) 0.9087(3) 0.5232(3) 0.0621(16) Uani 1 1 d . . . . .
C23 C 0.9018(3) 0.8412(3) 0.4706(3) 0.0588(15) Uani 1 1 d . . . . .
C24 C 0.8314(3) 0.8362(3) 0.4483(3) 0.0594(15) Uani 1 1 d . . . . .
H24A H 0.800087 0.794513 0.415684 0.071 Uiso 1 1 calc R . . . .
C25 C 0.9065(3) 0.7370(3) 0.3991(3) 0.0543(14) Uani 1 1 d . . . . .
C26 C 0.8803(3) 0.7408(3) 0.3422(3) 0.0600(15) Uani 1 1 d . . . . .
C27 C 0.8565(3) 0.6816(3) 0.2910(3) 0.0624(16) Uani 1 1 d . . . . .
H27 H 0.839045 0.686391 0.255107 0.075 Uiso 1 1 calc R . . . .
C28 C 0.8575(3) 0.6137(3) 0.2909(3) 0.0531(13) Uani 1 1 d . . . . .
C29 C 0.8807(3) 0.6054(3) 0.3461(3) 0.0505(13) Uani 1 1 d . . . . .
C30 C 0.9067(3) 0.6677(3) 0.3970(3) 0.0514(13) Uani 1 1 d . . . . .
H30 H 0.925774 0.663401 0.432733 0.062 Uiso 1 1 calc R . . . .
C31 C 0.8789(3) 0.5181(3) 0.3976(2) 0.0493(13) Uani 1 1 d . . . . .
C32 C 0.9036(3) 0.4542(3) 0.3935(3) 0.0509(13) Uani 1 1 d . . . . .
C33 C 0.9086(3) 0.4315(3) 0.4437(3) 0.0508(13) Uani 1 1 d . . . . .
H33 H 0.922111 0.390969 0.441600 0.061 Uiso 1 1 calc R . . . .
C34 C 0.8946(3) 0.4664(3) 0.4940(3) 0.0491(13) Uani 1 1 d . . . . .
C35 C 0.8700(3) 0.5296(3) 0.4971(2) 0.0457(12) Uani 1 1 d . . . . .
C36 C 0.8594(3) 0.5485(3) 0.4455(2) 0.0481(12) Uani 1 1 d . . . . .
H36A H 0.838088 0.583437 0.445110 0.058 Uiso 1 1 calc R . . . .
C73 C 0.3443(3) 0.5320(4) 0.3978(3) 0.0724(18) Uani 1 1 d D . . . .
H73A H 0.332460 0.552959 0.434207 0.087 Uiso 1 1 calc R . . . .
H73B H 0.343653 0.483223 0.394605 0.087 Uiso 1 1 calc R . . . .
C74 C 0.2882(3) 0.5260(5) 0.3461(4) 0.101(3) Uani 1 1 d D . . . .
H74A H 0.306866 0.515734 0.311722 0.121 Uiso 1 1 calc R . . . .
H74B H 0.284063 0.573914 0.353732 0.121 Uiso 1 1 calc R . . . .
C75 C 0.2124(3) 0.4702(5) 0.3291(4) 0.132(4) Uani 1 1 d D . . . .
H75A H 0.215418 0.421659 0.315289 0.159 Uiso 1 1 calc R . . . .
H75B H 0.196578 0.475386 0.364889 0.159 Uiso 1 1 calc R . . . .
C76 C 0.1541(4) 0.4721(6) 0.2831(4) 0.162(5) Uani 1 1 d D . . . .
H76A H 0.174296 0.477379 0.250598 0.194 Uiso 1 1 calc R . . . .
H76B H 0.114398 0.424330 0.267437 0.194 Uiso 1 1 calc R . . . .
C77 C 0.1212(6) 0.5291(7) 0.2994(4) 0.186(7) Uani 1 1 d D . . . .
H77A H 0.161494 0.576144 0.320643 0.223 Uiso 1 1 calc R . . . .
H77B H 0.094734 0.519047 0.327577 0.223 Uiso 1 1 calc R . . . .
C78 C 0.0704(6) 0.5388(7) 0.2523(4) 0.165(4) Uani 1 1 d D U . . .
H78A H 0.095952 0.549084 0.223683 0.198 Uiso 0.5 1 calc R . P B 1
H78B H 0.028758 0.492726 0.231403 0.198 Uiso 0.5 1 calc R . P B 1
H78C H 0.098841 0.559000 0.228675 0.198 Uiso 0.5 1 calc R . P C 2
H78D H 0.034888 0.490513 0.226111 0.198 Uiso 0.5 1 calc R . P C 2
C79 C 0.0427(9) 0.5978(9) 0.2745(10) 0.248(14) Uani 0.5 1 d D U P D 1
H79A H 0.028195 0.594244 0.309610 0.297 Uiso 0.5 1 calc R . P D 1
H79B H -0.001039 0.589477 0.244411 0.297 Uiso 0.5 1 calc R . P D 1
C80 C 0.0970(11) 0.6761(8) 0.2904(13) 0.248(14) Uani 0.5 1 d D U P D 1
H80A H 0.138345 0.687039 0.323099 0.372 Uiso 0.5 1 calc R . P D 1
H80B H 0.073029 0.710499 0.301437 0.372 Uiso 0.5 1 calc R . P D 1
H80C H 0.113691 0.679831 0.256523 0.372 Uiso 0.5 1 calc R . P D 1
C81 C 0.9441(4) 0.3662(3) 0.3370(3) 0.0644(16) Uani 1 1 d D . . . .
H81A H 0.909455 0.326666 0.343726 0.077 Uiso 1 1 calc R . . . .
H81B H 0.991213 0.382531 0.366334 0.077 Uiso 1 1 calc R . . . .
C82 C 0.9521(4) 0.3381(4) 0.2758(3) 0.0773(19) Uani 1 1 d D . . . .
H82A H 0.982950 0.379147 0.268086 0.093 Uiso 1 1 calc R . . . .
H82B H 0.904048 0.318494 0.247009 0.093 Uiso 1 1 calc R . . . .
C83 C 0.9853(5) 0.2787(5) 0.2662(3) 0.116(3) Uani 1 1 d D U . . .
H83A H 1.035155 0.299905 0.292428 0.139 Uiso 1 1 calc R . . . .
H83B H 0.957309 0.240087 0.277912 0.139 Uiso 1 1 calc R . . . .
C84 C 0.9874(6) 0.2445(6) 0.2043(4) 0.155(4) Uani 1 1 d D U . . .
H84A H 1.018862 0.216012 0.205257 0.186 Uiso 1 1 calc R . . . .
H84B H 1.010754 0.283838 0.191363 0.186 Uiso 1 1 calc R . . . .
C85 C 0.9154(6) 0.1953(7) 0.1581(4) 0.170(5) Uani 1 1 d D U . . .
H85A H 0.882462 0.222327 0.159978 0.205 Uiso 1 1 calc R . . . .
H85B H 0.894424 0.153541 0.169257 0.205 Uiso 1 1 calc R . . . .
C86 C 0.9156(9) 0.1656(10) 0.0942(4) 0.252(8) Uani 1 1 d D U . . .
H86A H 0.937669 0.206708 0.082651 0.303 Uiso 0.5 1 calc R . P E 1
H86B H 0.946211 0.136058 0.091185 0.303 Uiso 0.5 1 calc R . P E 1
H86C H 0.965022 0.166984 0.094757 0.303 Uiso 0.5 1 calc R . P F 2
H86D H 0.883663 0.114032 0.077814 0.303 Uiso 0.5 1 calc R . P F 2
C87 C 0.8424(11) 0.121(3) 0.0523(7) 0.333(13) Uani 0.5 1 d D U P G 1
H87A H 0.817020 0.153212 0.046382 0.400 Uiso 0.5 1 calc R . P G 1
H87B H 0.814687 0.089552 0.070295 0.400 Uiso 0.5 1 calc R . P G 1
C88 C 0.842(2) 0.072(2) -0.0085(9) 0.334(13) Uani 0.5 1 d D U P G 1
H88A H 0.861880 0.101897 -0.029552 0.500 Uiso 0.5 1 calc R . P G 1
H88B H 0.791968 0.039704 -0.030987 0.500 Uiso 0.5 1 calc R . P G 1
H88C H 0.870706 0.042453 -0.003188 0.500 Uiso 0.5 1 calc R . P G 1
C89 C 0.896(3) 0.196(3) 0.0554(13) 0.266(9) Uani 0.5 1 d D U P G 2
H89A H 0.927739 0.247363 0.073000 0.320 Uiso 0.5 1 calc R . P G 2
H89B H 0.846825 0.194065 0.055650 0.320 Uiso 0.5 1 calc R . P G 2
C90 C 0.895(3) 0.171(3) -0.0099(13) 0.266(9) Uani 0.5 1 d D U P G 2
H90A H 0.936511 0.157983 -0.014185 0.400 Uiso 0.5 1 calc R . P G 2
H90B H 0.896078 0.211036 -0.023769 0.400 Uiso 0.5 1 calc R . P G 2
H90C H 0.850301 0.129559 -0.032997 0.400 Uiso 0.5 1 calc R . P G 2
C91 C 0.9241(3) 0.3902(3) 0.5499(3) 0.0649(16) Uani 1 1 d D . . . .
H91A H 0.942350 0.399879 0.591978 0.078 Uiso 1 1 calc R . . . .
H91B H 0.964331 0.389724 0.532536 0.078 Uiso 1 1 calc R . . . .
C92 C 0.8640(4) 0.3161(3) 0.5212(4) 0.092(3) Uani 1 1 d D U . . .
H92A H 0.843569 0.307792 0.479686 0.110 Uiso 1 1 calc R . . . .
H92B H 0.825041 0.315677 0.540293 0.110 Uiso 1 1 calc R . . . .
C93 C 0.8888(4) 0.2527(3) 0.5244(4) 0.099(2) Uani 1 1 d D U . . .
H93A H 0.922328 0.248990 0.500256 0.119 Uiso 1 1 calc R . . . .
H93B H 0.916333 0.265380 0.565274 0.119 Uiso 1 1 calc R . . . .
C94 C 0.8310(6) 0.1802(4) 0.5052(5) 0.157(4) Uani 1 1 d D U . . .
H94A H 0.806959 0.180828 0.536465 0.189 Uiso 1 1 calc R . . . .
H94B H 0.855337 0.145018 0.504072 0.189 Uiso 1 1 calc R . . . .
C95 C 0.7724(6) 0.1496(4) 0.4483(5) 0.159(4) Uani 1 1 d D U . . .
H95A H 0.795660 0.155104 0.417430 0.191 Uiso 0.5 1 calc R . P H 1
H95B H 0.742621 0.180084 0.451447 0.191 Uiso 0.5 1 calc R . P H 1
H95C H 0.755808 0.189040 0.445085 0.191 Uiso 0.5 1 calc R . P I 2
H95D H 0.794902 0.137621 0.416552 0.191 Uiso 0.5 1 calc R . P I 2
C96 C 0.7209(11) 0.0702(6) 0.4273(10) 0.159(4) Uani 0.5 1 d D U P J 1
H96A H 0.749805 0.039098 0.426549 0.191 Uiso 0.5 1 calc R . P J 1
H96B H 0.693092 0.064768 0.455636 0.191 Uiso 0.5 1 calc R . P J 1
C97 C 0.6696(12) 0.0449(9) 0.3683(10) 0.211(7) Uani 0.5 1 d D U P J 1
H97A H 0.637798 -0.005839 0.358206 0.253 Uiso 0.5 1 calc R . P J 1
H97B H 0.697536 0.045358 0.339552 0.253 Uiso 0.5 1 calc R . P J 1
C98 C 0.6214(12) 0.0898(14) 0.3616(10) 0.161(8) Uani 0.5 1 d D U P J 1
H98A H 0.591709 0.088108 0.388582 0.241 Uiso 0.5 1 calc R . P J 1
H98B H 0.590019 0.069531 0.321458 0.241 Uiso 0.5 1 calc R . P J 1
H98C H 0.652001 0.140006 0.370647 0.241 Uiso 0.5 1 calc R . P J 1
C99 C 0.7125(15) 0.0908(9) 0.4370(12) 0.159(4) Uani 0.5 1 d D U P J 2
H99A H 0.698853 0.098516 0.473784 0.191 Uiso 0.5 1 calc R . P J 2
H99B H 0.729134 0.049691 0.431195 0.191 Uiso 0.5 1 calc R . P J 2
C100 C 0.6434(16) 0.0637(12) 0.3896(15) 0.211(7) Uani 0.5 1 d D U P J 2
H10R H 0.650265 0.091619 0.363675 0.253 Uiso 0.5 1 calc R . P J 2
H10S H 0.605844 0.073402 0.407601 0.253 Uiso 0.5 1 calc R . P J 2
C101 C 0.6156(11) -0.0179(11) 0.3517(13) 0.212(7) Uani 0.5 1 d D U P J 2
H10T H 0.631802 -0.043884 0.375060 0.319 Uiso 0.5 1 calc R . P J 2
H10U H 0.634659 -0.024483 0.317921 0.319 Uiso 0.5 1 calc R . P J 2
H10V H 0.562805 -0.036943 0.338299 0.319 Uiso 0.5 1 calc R . P J 2
C163 C 1.0802(4) 0.9687(4) 0.5904(3) 0.0751(19) Uani 1 1 d D . . . .
H16H H 1.073847 1.015086 0.594026 0.090 Uiso 1 1 calc R . . . .
H16I H 1.124915 0.970787 0.578910 0.090 Uiso 1 1 calc R . . . .
C164 C 1.0896(3) 0.9614(4) 0.6498(3) 0.0762(17) Uani 1 1 d D U . . .
H16J H 1.135060 1.000133 0.676771 0.091 Uiso 1 1 calc R . . . .
H16K H 1.095492 0.914715 0.645658 0.091 Uiso 1 1 calc R . . . .
C165 C 1.0293(4) 0.9647(4) 0.6784(3) 0.0860(18) Uani 1 1 d D U . . .
H16L H 1.024441 1.012015 0.683817 0.103 Uiso 1 1 calc R . . . .
H16M H 0.983542 0.926930 0.651020 0.103 Uiso 1 1 calc R . . . .
C166 C 1.0382(5) 0.9550(6) 0.7369(3) 0.119(3) Uani 1 1 d D U . . .
H16N H 1.046653 0.909400 0.731877 0.143 Uiso 1 1 calc R . . . .
H16O H 1.082456 0.994757 0.764727 0.143 Uiso 1 1 calc R . . . .
C167 C 0.9778(6) 0.9532(8) 0.7651(5) 0.199(4) Uani 1 1 d D U . . .
H16P H 0.945863 0.902003 0.752286 0.239 Uiso 0.5 1 calc R . P K 1
H16Q H 0.949374 0.977947 0.748662 0.239 Uiso 0.5 1 calc R . P K 1
H16R H 0.933194 0.914403 0.737006 0.239 Uiso 0.5 1 calc R . P L 2
H16S H 0.989117 0.939314 0.799299 0.239 Uiso 0.5 1 calc R . P L 2
C168 C 0.9948(12) 0.9855(15) 0.8314(6) 0.200(4) Uani 0.5 1 d D U P M 1
H16T H 0.999405 0.948389 0.847548 0.240 Uiso 0.5 1 calc R . P M 1
H16U H 1.041908 1.026138 0.847126 0.240 Uiso 0.5 1 calc R . P M 1
C169 C 0.9393(12) 1.0124(13) 0.8521(10) 0.200(4) Uani 0.5 1 d D U P M 1
H16V H 0.929237 0.995776 0.884082 0.240 Uiso 0.5 1 calc R . P M 1
H16W H 0.894129 0.989876 0.819604 0.240 Uiso 0.5 1 calc R . P M 1
C170 C 0.9603(18) 1.0959(13) 0.8742(13) 0.201(4) Uani 0.5 1 d D U P M 1
H17A H 1.006299 1.119188 0.904976 0.302 Uiso 0.5 1 calc R . P M 1
H17B H 0.922745 1.108595 0.889738 0.302 Uiso 0.5 1 calc R . P M 1
H17C H 0.965003 1.112562 0.841699 0.302 Uiso 0.5 1 calc R . P M 1
C171 C 0.9625(16) 1.0188(12) 0.7845(13) 0.199(4) Uani 0.5 1 d D U P M 2
H17D H 0.950667 1.033845 0.751150 0.239 Uiso 0.5 1 calc R . P M 2
H17E H 1.005590 1.058053 0.814321 0.239 Uiso 0.5 1 calc R . P M 2
C172 C 0.9004(15) 1.0057(12) 0.8100(14) 0.200(4) Uani 0.5 1 d D U P M 2
H17F H 0.909767 0.983016 0.838793 0.240 Uiso 0.5 1 calc R . P M 2
H17G H 0.856458 0.970759 0.778374 0.240 Uiso 0.5 1 calc R . P M 2
C173 C 0.8851(17) 1.0746(17) 0.8404(13) 0.201(4) Uani 0.5 1 d D U P M 2
H17H H 0.927085 1.108337 0.873410 0.301 Uiso 0.5 1 calc R . P M 2
H17I H 0.842880 1.060945 0.854537 0.301 Uiso 0.5 1 calc R . P M 2
H17J H 0.875906 1.097669 0.812403 0.301 Uiso 0.5 1 calc R . P M 2
C174 C 0.8726(12) 1.0768(12) 0.5980(11) 0.396(5) Uani 1 1 d D U . . .
H17K H 0.909062 1.069579 0.625273 0.476 Uiso 1 1 calc R . . . .
H17L H 0.897045 1.114825 0.584182 0.476 Uiso 1 1 calc R . . . .
C175 C 0.8159(14) 1.0945(10) 0.6256(10) 0.397(5) Uani 1 1 d D U . . .
H17M H 0.781370 1.101845 0.596871 0.477 Uiso 1 1 calc R . . . .
H17N H 0.839984 1.140705 0.659367 0.477 Uiso 1 1 calc R . . . .
C176 C 0.7734(14) 1.0371(8) 0.6466(9) 0.399(5) Uani 1 1 d D U . . .
H17O H 0.731222 1.002007 0.613403 0.478 Uiso 1 1 calc R . . . .
H17P H 0.804398 1.010537 0.655907 0.478 Uiso 1 1 calc R . . . .
C177 C 0.7465(9) 1.0612(8) 0.6978(9) 0.400(5) Uani 1 1 d D U . . .
H17Q H 0.703869 1.072635 0.684262 0.480 Uiso 1 1 calc R . . . .
H17R H 0.784229 1.107023 0.726075 0.480 Uiso 1 1 calc R . . . .
C178 C 0.7254(10) 1.0112(9) 0.7311(7) 0.401(5) Uani 1 1 d D U . . .
H17S H 0.733916 1.041738 0.772131 0.481 Uiso 1 1 calc R . . . .
H17T H 0.758736 0.984584 0.731084 0.481 Uiso 1 1 calc R . . . .
C179 C 0.6485(9) 0.9558(8) 0.7096(10) 0.402(5) Uani 1 1 d D U . . .
H17U H 0.618968 0.975789 0.732285 0.482 Uiso 1 1 calc R . . . .
H17V H 0.627656 0.947605 0.668141 0.482 Uiso 1 1 calc R . . . .
C180 C 0.6439(8) 0.8849(8) 0.7147(7) 0.402(5) Uani 1 1 d D U . . .
H18A H 0.638750 0.887586 0.753912 0.483 Uiso 1 1 calc R . . . .
H18B H 0.690526 0.879334 0.713321 0.483 Uiso 1 1 calc R . . . .
C181 C 0.5827(11) 0.8149(8) 0.6689(10) 0.404(6) Uani 1 1 d D U . . .
H18C H 0.580198 0.815743 0.629677 0.606 Uiso 1 1 calc R . . . .
H18D H 0.536516 0.812412 0.676890 0.606 Uiso 1 1 calc R . . . .
H18E H 0.593021 0.772522 0.671497 0.606 Uiso 1 1 calc R . . . .
C182 C 0.4789(3) 0.5584(3) 0.6132(2) 0.0613(15) Uani 1 1 d D . . . .
H18F H 0.457025 0.507308 0.586318 0.074 Uiso 1 1 calc R . . . .
H18G H 0.442120 0.580664 0.609613 0.074 Uiso 1 1 calc R . . . .
C183 C 0.5025(5) 0.5621(4) 0.6756(3) 0.1089(17) Uani 1 1 d D U . . .
H18H H 0.540790 0.541634 0.678605 0.131 Uiso 1 1 calc R . . . .
H18I H 0.460971 0.530708 0.683346 0.131 Uiso 1 1 calc R . . . .
C184 C 0.5306(5) 0.6371(4) 0.7235(3) 0.1124(16) Uani 1 1 d D U . . .
H18J H 0.540265 0.630560 0.761437 0.135 Uiso 0.5 1 calc R . P N 1
H18K H 0.577636 0.664622 0.720157 0.135 Uiso 0.5 1 calc R . P N 1
H18L H 0.572886 0.667196 0.715743 0.135 Uiso 0.5 1 calc R . P O 2
H18M H 0.492859 0.657917 0.718234 0.135 Uiso 0.5 1 calc R . P O 2
C185 C 0.4869(8) 0.6836(6) 0.7269(7) 0.1139(17) Uani 0.5 1 d D U P P 1
H18N H 0.439739 0.655837 0.730089 0.137 Uiso 0.5 1 calc R . P P 1
H18O H 0.477332 0.690121 0.689034 0.137 Uiso 0.5 1 calc R . P P 1
C186 C 0.5140(9) 0.7575(6) 0.7742(6) 0.1158(18) Uani 0.5 1 d D U P P 1
H18P H 0.565813 0.780359 0.778056 0.139 Uiso 0.5 1 calc R . P P 1
H18Q H 0.511227 0.750154 0.811234 0.139 Uiso 0.5 1 calc R . P P 1
C187 C 0.4795(10) 0.8125(7) 0.7703(6) 0.1171(18) Uani 0.5 1 d D U P P 1
H18R H 0.426426 0.787910 0.756879 0.141 Uiso 0.5 1 calc R . P P 1
H18S H 0.494120 0.832142 0.740765 0.141 Uiso 0.5 1 calc R . P P 1
C188 C 0.5006(10) 0.8748(8) 0.8283(6) 0.1181(19) Uani 0.5 1 d D U P P 1
H18T H 0.552825 0.903427 0.839187 0.142 Uiso 0.5 1 calc R . P P 1
H18U H 0.491812 0.855061 0.859005 0.142 Uiso 0.5 1 calc R . P P 1
C189 C 0.4573(10) 0.9255(8) 0.8255(8) 0.122(2) Uani 0.5 1 d D U P P 1
H18V H 0.455547 0.935149 0.789308 0.182 Uiso 0.5 1 calc R . P P 1
H18W H 0.481024 0.971085 0.859044 0.182 Uiso 0.5 1 calc R . P P 1
H18X H 0.408098 0.901908 0.826391 0.182 Uiso 0.5 1 calc R . P P 1
C300 C 0.5518(11) 0.6469(8) 0.7852(6) 0.1150(17) Uani 0.5 1 d D U P A 2
H30A H 0.598633 0.640667 0.794269 0.138 Uiso 0.5 1 calc R . P A 2
H30B H 0.515748 0.608425 0.791870 0.138 Uiso 0.5 1 calc R . P A 2
C156 C 0.4895(9) 0.2752(8) -0.0692(7) 0.216(8) Uani 1 1 d D . . . .
H15A H 0.510085 0.255912 -0.041269 0.259 Uiso 1 1 calc R . . . .
H15B H 0.529189 0.298818 -0.083271 0.259 Uiso 1 1 calc R . . . .
C157 C 0.4339(9) 0.2112(12) -0.1213(9) 0.515(6) Uani 1 1 d D U . . .
H15C H 0.412146 0.229905 -0.149079 0.618 Uiso 1 1 calc R . . . .
H15D H 0.394914 0.185877 -0.107344 0.618 Uiso 1 1 calc R . . . .
C158 C 0.4632(13) 0.1556(8) -0.1543(9) 0.516(6) Uani 1 1 d D U . . .
H15E H 0.475350 0.129677 -0.128875 0.619 Uiso 1 1 calc R . . . .
H15F H 0.423887 0.119631 -0.189245 0.619 Uiso 1 1 calc R . . . .
C159 C 0.5277(11) 0.1840(10) -0.1738(7) 0.516(6) Uani 1 1 d D U . . .
H15G H 0.569954 0.208657 -0.138716 0.619 Uiso 1 1 calc R . . . .
H15H H 0.521005 0.221383 -0.188832 0.619 Uiso 1 1 calc R . . . .
C160 C 0.5470(15) 0.1318(12) -0.2199(8) 0.517(6) Uani 1 1 d D U . . .
H16A H 0.508086 0.083664 -0.234013 0.621 Uiso 1 1 calc R . . . .
H16B H 0.591532 0.127240 -0.200412 0.621 Uiso 1 1 calc R . . . .
C161 C 0.5589(10) 0.1502(9) -0.2735(7) 0.518(6) Uani 1 1 d D U . . .
H16C H 0.515186 0.156048 -0.292816 0.621 Uiso 1 1 calc R . . . .
H16D H 0.599386 0.197173 -0.260028 0.621 Uiso 1 1 calc R . . . .
C162 C 0.5750(11) 0.0955(14) -0.3171(8) 0.519(6) Uani 1 1 d D U . . .
H16E H 0.624440 0.116409 -0.318702 0.779 Uiso 1 1 calc R . . . .
H16F H 0.541211 0.080589 -0.355614 0.779 Uiso 1 1 calc R . . . .
H16G H 0.570069 0.053348 -0.305862 0.779 Uiso 1 1 calc R . . . .
C301 C 0.5589(10) 0.7187(8) 0.8270(6) 0.1179(18) Uani 0.5 1 d D U P A 2
H30C H 0.524818 0.709754 0.850323 0.141 Uiso 0.5 1 calc R . P A 2
H30D H 0.608142 0.741214 0.854295 0.141 Uiso 0.5 1 calc R . P A 2
O13 O 0.8055(3) 0.4535(3) 0.0027(2) 0.0910(15) Uani 1 1 d . . . . .
O14 O 0.6916(3) 0.3875(4) -0.0341(3) 0.119(2) Uani 1 1 d . . . . .
O15 O 0.5650(3) 0.2856(3) 0.0849(3) 0.1066(19) Uani 1 1 d . . . . .
O16 O 0.6092(3) 0.2214(4) 0.1238(3) 0.136(3) Uani 1 1 d . . . . .
O17 O 0.6968(2) 0.5604(2) 0.40688(18) 0.0632(10) Uani 1 1 d . . . . .
O18 O 0.7323(3) 0.6681(2) 0.4008(2) 0.0750(13) Uani 1 1 d . . . . .
O19 O 0.5715(4) 0.6066(3) 0.1519(3) 0.1003(17) Uani 1 1 d . . . . .
O20 O 0.6694(4) 0.6964(3) 0.2139(3) 0.1032(18) Uani 1 1 d . . . . .
O21 O 0.6983(5) 0.7455(4) 0.1012(5) 0.186(5) Uani 1 1 d . . . . .
O22 O 0.7759(6) 0.8445(6) 0.1652(5) 0.205(5) Uani 1 1 d . . . . .
O23 O 1.0000(5) 0.8573(4) 0.2741(3) 0.161(3) Uani 1 1 d . . . . .
O24 O 1.0583(5) 0.7967(4) 0.2319(4) 0.156(3) Uani 1 1 d . . . . .
N1AA N 0.6405(4) 0.5674(4) -0.0546(3) 0.096(2) Uani 1 1 d . . . . .
H1AA H 0.675762 0.609360 -0.043103 0.116 Uiso 1 1 calc R . . . .
N19 N 0.8886(3) 0.3954(3) 0.0665(2) 0.0712(15) Uani 1 1 d . . . . .
N20 N 0.7578(3) 0.2757(3) 0.1761(2) 0.0656(13) Uani 1 1 d . . . . .
N21 N 0.6873(3) 0.4484(2) 0.3131(2) 0.0556(12) Uani 1 1 d . . . . .
H21 H 0.685592 0.461257 0.349404 0.067 Uiso 1 1 calc R . . . .
N23 N 0.7418(4) 0.6368(4) 0.0475(3) 0.0812(17) Uani 1 1 d . . . . .
N24 N 0.9802(4) 0.6626(4) 0.1553(3) 0.099(2) Uani 1 1 d . . . . .
H24 H 1.021278 0.694094 0.180356 0.119 Uiso 1 1 calc R . . . .
N25 N 0.7508(4) 0.4083(4) 0.0033(3) 0.0760(16) Uani 1 1 d . . . . .
N26 N 0.6154(4) 0.2691(3) 0.1037(3) 0.0759(16) Uani 1 1 d . . . . .
N27 N 0.7055(3) 0.6002(3) 0.3771(2) 0.0569(12) Uani 1 1 d . . . . .
N28 N 0.6272(4) 0.6314(4) 0.1932(3) 0.0817(17) Uani 1 1 d . . . . .
N29 N 0.7552(7) 0.7791(5) 0.1335(4) 0.122(3) Uani 1 1 d . . . . .
N30 N 1.0003(6) 0.8083(5) 0.2344(4) 0.115(3) Uani 1 1 d . . . . .
N31 N 0.7610(3) 0.2000(3) 0.2469(3) 0.0781(16) Uani 1 1 d . . . . .
H31 H 0.773471 0.191718 0.214378 0.094 Uiso 1 1 calc R . . . .
N32 N 0.6936(3) 0.3775(3) 0.3844(2) 0.0683(14) Uani 1 1 d . . . . .
N33 N 0.6011(3) 0.4697(3) 0.1275(2) 0.0649(13) Uani 1 1 d . . . . .
N34 N 0.5192(3) 0.3889(3) 0.0194(2) 0.0759(16) Uani 1 1 d . . . . .
H34 H 0.518681 0.379828 0.051466 0.091 Uiso 1 1 calc R . . . .
N35 N 1.0965(7) 0.6652(6) 0.1242(6) 0.190(3) Uani 1 1 d . U . . .
N36 N 1.0082(3) 0.3986(4) 0.0365(3) 0.0836(17) Uani 1 1 d . . . . .
H36 H 0.971488 0.359607 0.030513 0.100 Uiso 1 1 calc R . . . .
C37 C 0.8215(3) 0.3754(4) 0.0798(3) 0.0617(15) Uani 1 1 d . . . . .
C38 C 0.8187(4) 0.3423(3) 0.1221(3) 0.0606(15) Uani 1 1 d . . . . .
H38 H 0.862395 0.342720 0.143868 0.073 Uiso 1 1 calc R . . . .
C39 C 0.7536(4) 0.3087(3) 0.1333(3) 0.0611(15) Uani 1 1 d . . . . .
C40 C 0.6895(4) 0.3082(3) 0.0998(3) 0.0625(15) Uani 1 1 d . . . . .
C41 C 0.6896(4) 0.3409(4) 0.0575(3) 0.0648(16) Uani 1 1 d . . . . .
H41 H 0.645632 0.339581 0.035456 0.078 Uiso 1 1 calc R . . . .
C42 C 0.7550(4) 0.3753(4) 0.0484(3) 0.0624(16) Uani 1 1 d . . . . .
C43 C 0.7430(3) 0.3013(3) 0.2257(3) 0.0581(14) Uani 1 1 d . . . . .
C44 C 0.7248(3) 0.3657(3) 0.2429(3) 0.0558(14) Uani 1 1 d . . . . .
H44 H 0.725837 0.393102 0.218479 0.067 Uiso 1 1 calc R . . . .
C45 C 0.7061(3) 0.3879(3) 0.2935(3) 0.0538(13) Uani 1 1 d . . . . .
C46 C 0.7093(3) 0.3487(3) 0.3361(3) 0.0604(15) Uani 1 1 d . . . . .
C47 C 0.7291(4) 0.2852(4) 0.3191(3) 0.0661(16) Uani 1 1 d . . . . .
H47 H 0.731649 0.259854 0.344917 0.079 Uiso 1 1 calc R . . . .
C48 C 0.7444(4) 0.2604(3) 0.2669(3) 0.0662(16) Uani 1 1 d . . . . .
C49 C 0.6710(3) 0.4914(3) 0.2831(2) 0.0495(13) Uani 1 1 d . . . . .
C50 C 0.6829(3) 0.5669(3) 0.3132(2) 0.0514(13) Uani 1 1 d . . . . .
C51 C 0.6713(3) 0.6108(3) 0.2818(3) 0.0583(14) Uani 1 1 d . . . . .
H51 H 0.681550 0.660487 0.302196 0.070 Uiso 1 1 calc R . . . .
C52 C 0.6448(4) 0.5819(3) 0.2210(3) 0.0631(16) Uani 1 1 d . . . . .
C53 C 0.6293(3) 0.5062(3) 0.1873(3) 0.0577(14) Uani 1 1 d . . . . .
C54 C 0.6426(3) 0.4644(3) 0.2218(3) 0.0532(13) Uani 1 1 d . . . . .
H54 H 0.631463 0.414477 0.201626 0.064 Uiso 1 1 calc R . . . .
C55 C 0.6180(4) 0.4966(4) 0.0862(3) 0.0642(16) Uani 1 1 d . . . . .
C56 C 0.6774(4) 0.5574(4) 0.0930(3) 0.0677(17) Uani 1 1 d . . . . .
H56 H 0.711911 0.583711 0.130209 0.081 Uiso 1 1 calc R . . . .
C57 C 0.6873(4) 0.5806(4) 0.0455(3) 0.0704(17) Uani 1 1 d . . . . .
C58 C 0.6305(4) 0.5389(4) -0.0136(3) 0.0755(19) Uani 1 1 d . . . . .
C59 C 0.5742(4) 0.4754(4) -0.0222(3) 0.0693(17) Uani 1 1 d . . . . .
H59 H 0.540072 0.448394 -0.059460 0.083 Uiso 1 1 calc R . . . .
C60 C 0.5681(4) 0.4515(4) 0.0248(3) 0.0684(17) Uani 1 1 d . . . . .
C61 C 0.8139(5) 0.7479(5) 0.1380(3) 0.090(2) Uani 1 1 d . . . . .
C62 C 0.8787(6) 0.7876(5) 0.1819(4) 0.099(3) Uani 1 1 d . . . . .
H62 H 0.886082 0.834358 0.207943 0.118 Uiso 1 1 calc R . . . .
C63 C 0.9324(5) 0.7594(4) 0.1878(3) 0.086(2) Uani 1 1 d . . . . .
C64 C 0.9234(5) 0.6881(4) 0.1507(3) 0.078(2) Uani 1 1 d . . . . .
C65 C 0.8574(4) 0.6482(4) 0.1077(3) 0.0741(19) Uani 1 1 d . . . . .
H65 H 0.849108 0.600054 0.083898 0.089 Uiso 1 1 calc R . . . .
C66 C 0.8022(5) 0.6762(4) 0.0980(3) 0.079(2) Uani 1 1 d . . . . .
C67 C 0.9812(4) 0.5939(5) 0.1258(3) 0.082(2) Uani 1 1 d . . . . .
C68 C 1.0508(5) 0.5988(5) 0.1092(3) 0.092(2) Uani 1 1 d . . . . .
C69 C 1.0578(4) 0.5321(5) 0.0787(3) 0.087(2) Uani 1 1 d . . . . .
H69 H 1.100495 0.534230 0.067272 0.105 Uiso 1 1 calc R . . . .
C70 C 1.0053(4) 0.4643(5) 0.0649(3) 0.078(2) Uani 1 1 d . . . . .
C71 C 0.9360(4) 0.4612(4) 0.0816(3) 0.0680(17) Uani 1 1 d . . . . .
C72 C 0.9285(4) 0.5282(4) 0.1138(3) 0.0727(18) Uani 1 1 d . . . . .
H72 H 0.886806 0.526493 0.126630 0.087 Uiso 1 1 calc R . . . .
C102 C 1.160(2) 0.6830(14) 0.0993(19) 0.192(3) Uani 0.5 1 d D U P Q 1
H10A H 1.144729 0.649787 0.058074 0.231 Uiso 0.5 1 calc R . P Q 1
H10B H 1.199202 0.672834 0.120772 0.231 Uiso 0.5 1 calc R . P Q 1
C103 C 1.1905(15) 0.7603(13) 0.1013(13) 0.195(3) Uani 0.5 1 d D U P Q 1
H10C H 1.206104 0.793706 0.142440 0.234 Uiso 0.5 1 calc R . P Q 1
H10D H 1.151346 0.770710 0.079795 0.234 Uiso 0.5 1 calc R . P Q 1
C104 C 1.2548(13) 0.7765(13) 0.0753(13) 0.198(3) Uani 0.5 1 d D U P Q 1
H10E H 1.298973 0.785670 0.105368 0.238 Uiso 0.5 1 calc R . P Q 1
H10F H 1.247106 0.732398 0.042131 0.238 Uiso 0.5 1 calc R . P Q 1
C105 C 1.2691(13) 0.8384(13) 0.0543(12) 0.201(3) Uani 0.5 1 d D U P Q 1
H10G H 1.274106 0.881681 0.087059 0.241 Uiso 0.5 1 calc R . P Q 1
H10H H 1.225400 0.827854 0.023180 0.241 Uiso 0.5 1 calc R . P Q 1
C106 C 1.3332(10) 0.8589(13) 0.0308(12) 0.203(3) Uani 0.5 1 d D U P Q 1
H10I H 1.376622 0.886055 0.064828 0.244 Uiso 0.5 1 calc R . P Q 1
H10J H 1.338599 0.813450 0.009052 0.244 Uiso 0.5 1 calc R . P Q 1
C107 C 1.3355(9) 0.9026(13) -0.0084(9) 0.205(3) Uani 0.5 1 d D U P Q 1
H10K H 1.325431 0.869703 -0.049037 0.246 Uiso 0.5 1 calc R . P Q 1
H10L H 1.296258 0.921852 -0.007204 0.246 Uiso 0.5 1 calc R . P Q 1
C108 C 1.4049(12) 0.9641(9) 0.0067(12) 0.207(3) Uani 0.5 1 d D U P Q 1
H10M H 1.419947 0.991293 0.049363 0.248 Uiso 0.5 1 calc R . P Q 1
H10N H 1.395859 0.997107 -0.012800 0.248 Uiso 0.5 1 calc R . P Q 1
C109 C 1.4685(11) 0.9439(13) -0.0098(13) 0.207(3) Uani 0.5 1 d D U P Q 1
H10O H 1.452974 0.891275 -0.027670 0.311 Uiso 0.5 1 calc R . P Q 1
H10P H 1.508994 0.961997 0.025357 0.311 Uiso 0.5 1 calc R . P Q 1
H10Q H 1.483558 0.965695 -0.037634 0.311 Uiso 0.5 1 calc R . P Q 1
C110 C 0.6944(7) 0.3453(6) 0.4289(6) 0.190(2) Uani 1 1 d D U . . .
H11A H 0.711893 0.384005 0.467962 0.228 Uiso 1 1 calc R . . . .
H11B H 0.728355 0.319351 0.426516 0.228 Uiso 1 1 calc R . . . .
C111 C 0.6199(7) 0.2928(6) 0.4217(5) 0.192(2) Uani 1 1 d D U . . .
H11E H 0.603651 0.252992 0.383232 0.230 Uiso 0.5 1 calc R . P R 2
H11F H 0.585618 0.318269 0.421811 0.230 Uiso 0.5 1 calc R . P R 2
H11C H 0.585160 0.316840 0.415948 0.230 Uiso 0.5 1 calc R . P S 1
H11D H 0.607000 0.250753 0.385172 0.230 Uiso 0.5 1 calc R . P S 1
C112 C 0.6177(8) 0.2599(17) 0.4701(12) 0.194(2) Uani 0.5 1 d D U P T 2
H11G H 0.636900 0.220649 0.460501 0.233 Uiso 0.5 1 calc R . P T 2
H11H H 0.651109 0.297771 0.507283 0.233 Uiso 0.5 1 calc R . P T 2
C113 C 0.5472(9) 0.2304(8) 0.4805(7) 0.197(2) Uani 0.5 1 d D U P T 2
H11I H 0.509764 0.218096 0.444027 0.236 Uiso 0.5 1 calc R . P T 2
H11J H 0.542291 0.270617 0.510480 0.236 Uiso 0.5 1 calc R . P T 2
C114 C 0.5272(9) 0.1661(11) 0.4992(10) 0.199(2) Uani 0.5 1 d D U P T 2
H11K H 0.538409 0.184739 0.542275 0.239 Uiso 0.5 1 calc R . P T 2
H11L H 0.559220 0.139402 0.489040 0.239 Uiso 0.5 1 calc R . P T 2
C115 C 0.4491(11) 0.1113(9) 0.4744(9) 0.201(2) Uani 0.5 1 d D U P T 2
H11M H 0.416361 0.136386 0.465624 0.242 Uiso 0.5 1 calc R . P T 2
H11N H 0.444641 0.073894 0.437301 0.242 Uiso 0.5 1 calc R . P T 2
C116 C 0.4259(12) 0.0750(9) 0.5157(11) 0.205(2) Uani 0.5 1 d D U P T 2
H11O H 0.372715 0.058503 0.506577 0.246 Uiso 0.5 1 calc R . P T 2
H11P H 0.446382 0.111209 0.555974 0.246 Uiso 0.5 1 calc R . P T 2
C117 C 0.4488(10) 0.0098(8) 0.5134(7) 0.209(2) Uani 1 1 d D U . . .
H11U H 0.409319 -0.034872 0.486920 0.313 Uiso 0.5 1 calc R . P T 2
H11T H 0.460217 0.008142 0.552544 0.313 Uiso 0.5 1 calc R . P T 2
H11V H 0.491493 0.014939 0.499136 0.313 Uiso 0.5 1 calc R . P T 2
H11Q H 0.487755 0.028267 0.549680 0.313 Uiso 0.5 1 calc R . P T 1
H11S H 0.448841 -0.035702 0.487356 0.313 Uiso 0.5 1 calc R . P T 1
H11R H 0.402448 0.001564 0.522157 0.313 Uiso 0.5 1 calc R . P T 1
C118 C 0.6087(13) 0.2649(18) 0.4682(10) 0.194(2) Uani 0.5 1 d D U P T 1
H11W H 0.614147 0.306917 0.502380 0.233 Uiso 0.5 1 calc R . P T 1
H11X H 0.650098 0.250364 0.478714 0.233 Uiso 0.5 1 calc R . P T 1
C119 C 0.5429(14) 0.2046(11) 0.4638(8) 0.197(2) Uani 0.5 1 d D U P T 1
H11Y H 0.548932 0.158557 0.444867 0.236 Uiso 0.5 1 calc R . P T 1
H H 0.501238 0.205790 0.437213 0.236 Uiso 0.5 1 calc R . P T 1
C120 C 0.5233(10) 0.2025(9) 0.5191(7) 0.199(2) Uani 0.5 1 d D U P T 1
H12A H 0.568159 0.210783 0.547974 0.239 Uiso 0.5 1 calc R . P T 1
H12B H 0.509603 0.244848 0.534065 0.239 Uiso 0.5 1 calc R . P T 1
C121 C 0.4659(15) 0.1388(9) 0.5208(12) 0.201(2) Uani 0.5 1 d D U P T 1
H12C H 0.474606 0.140702 0.561534 0.242 Uiso 0.5 1 calc R . P T 1
H12D H 0.418668 0.143614 0.509482 0.242 Uiso 0.5 1 calc R . P T 1
C122 C 0.4608(17) 0.0666(9) 0.4827(10) 0.202(2) Uani 0.5 1 d D U P T 1
H12E H 0.505691 0.071605 0.470947 0.242 Uiso 0.5 1 calc R . P T 1
H12F H 0.420289 0.048452 0.446834 0.242 Uiso 0.5 1 calc R . P T 1
C124 C 0.7590(6) 0.1477(5) 0.2770(4) 0.105(3) Uani 1 1 d D . . . .
H12G H 0.712223 0.132879 0.285622 0.126 Uiso 1 1 calc R . . . .
H12H H 0.797771 0.171144 0.314454 0.126 Uiso 1 1 calc R . . . .
C125 C 0.7693(7) 0.0809(5) 0.2387(4) 0.133(4) Uani 1 1 d D . . . .
H12I H 0.815856 0.096420 0.229822 0.159 Uiso 0.5 1 calc R . P U 1
H12J H 0.771688 0.048906 0.260903 0.159 Uiso 0.5 1 calc R . P U 1
H12K H 0.820739 0.095919 0.239659 0.159 Uiso 0.5 1 calc R . P V 2
H12L H 0.761133 0.045723 0.258544 0.159 Uiso 0.5 1 calc R . P V 2
C126 C 0.7090(16) 0.0379(19) 0.1812(10) 0.204(4) Uani 0.5 1 d D U P W 1
H12M H 0.705077 0.070880 0.160270 0.245 Uiso 0.5 1 calc R . P W 1
H12N H 0.662893 0.020797 0.190434 0.245 Uiso 0.5 1 calc R . P W 1
C127 C 0.7187(17) -0.0277(15) 0.1400(8) 0.205(4) Uani 0.5 1 d D U P W 1
H12O H 0.769493 -0.012488 0.139004 0.245 Uiso 0.5 1 calc R . P W 1
H12P H 0.711476 -0.065081 0.157722 0.245 Uiso 0.5 1 calc R . P W 1
C128 C 0.6716(16) -0.0627(13) 0.0781(7) 0.205(4) Uani 0.5 1 d D U P W 1
H12Q H 0.677260 -0.024697 0.061161 0.246 Uiso 0.5 1 calc R . P W 1
H12R H 0.621019 -0.079659 0.079299 0.246 Uiso 0.5 1 calc R . P W 1
C129 C 0.6822(14) -0.1257(14) 0.0359(7) 0.206(4) Uani 0.5 1 d D U P W 1
H12S H 0.688585 -0.158257 0.056686 0.247 Uiso 0.5 1 calc R . P W 1
H12T H 0.728170 -0.106087 0.027155 0.247 Uiso 0.5 1 calc R . P W 1
C130 C 0.6244(12) -0.1719(13) -0.0223(9) 0.206(4) Uani 0.5 1 d D U P W 1
H13A H 0.585753 -0.208289 -0.015938 0.247 Uiso 0.5 1 calc R . P W 1
H13B H 0.602853 -0.140538 -0.036163 0.247 Uiso 0.5 1 calc R . P W 1
C131 C 0.6516(16) -0.2098(15) -0.0687(8) 0.207(4) Uani 0.5 1 d D U P W 1
H13C H 0.681649 -0.174549 -0.081750 0.311 Uiso 0.5 1 calc R . P W 1
H13D H 0.610761 -0.245459 -0.101802 0.311 Uiso 0.5 1 calc R . P W 1
H13E H 0.680445 -0.234224 -0.053157 0.311 Uiso 0.5 1 calc R . P W 1
C132 C 0.5985(6) 0.5360(6) -0.1173(4) 0.123(4) Uani 1 1 d D . . . .
H13F H 0.576649 0.569507 -0.126960 0.147 Uiso 1 1 calc R . . . .
H13G H 0.559159 0.489725 -0.125491 0.147 Uiso 1 1 calc R . . . .
C133 C 0.6509(13) 0.5229(12) -0.1557(10) 0.395(5) Uani 1 1 d D U . . .
H13H H 0.625526 0.507556 -0.197536 0.474 Uiso 1 1 calc R . . . .
H13I H 0.693043 0.567972 -0.144645 0.474 Uiso 1 1 calc R . . . .
C134 C 0.6754(15) 0.4643(12) -0.1449(8) 0.395(5) Uani 1 1 d D U . . .
H13J H 0.632512 0.424401 -0.147030 0.474 Uiso 1 1 calc R . . . .
H13K H 0.707741 0.484321 -0.104570 0.474 Uiso 1 1 calc R . . . .
C135 C 0.7150(11) 0.4320(10) -0.1868(10) 0.396(5) Uani 1 1 d D U . . .
H13L H 0.723683 0.461022 -0.211718 0.475 Uiso 1 1 calc R . . . .
H13M H 0.762779 0.438803 -0.162859 0.475 Uiso 1 1 calc R . . . .
C136 C 0.6800(13) 0.3547(10) -0.2258(8) 0.396(5) Uani 1 1 d D U . . .
H13N H 0.630484 0.347788 -0.246213 0.476 Uiso 1 1 calc R . . . .
H13O H 0.675193 0.326369 -0.200075 0.476 Uiso 1 1 calc R . . . .
C137 C 0.7104(11) 0.3189(13) -0.2717(7) 0.397(5) Uani 1 1 d D U . . .
H13P H 0.729904 0.286513 -0.257657 0.476 Uiso 1 1 calc R . . . .
H13Q H 0.751892 0.357260 -0.273243 0.476 Uiso 1 1 calc R . . . .
C138 C 0.6626(9) 0.2750(11) -0.3345(7) 0.397(5) Uani 1 1 d D U . . .
H13R H 0.620734 0.236094 -0.334020 0.476 Uiso 1 1 calc R . . . .
H13S H 0.643918 0.306895 -0.349976 0.476 Uiso 1 1 calc R . . . .
C139 C 0.6999(11) 0.2418(16) -0.3749(7) 0.398(6) Uani 1 1 d D U . . .
H13T H 0.682150 0.242933 -0.413524 0.596 Uiso 1 1 calc R . . . .
H13U H 0.689915 0.191593 -0.377967 0.596 Uiso 1 1 calc R . . . .
H13V H 0.751945 0.269001 -0.359610 0.596 Uiso 1 1 calc R . . . .
C140 C 1.0699(9) 0.3898(10) 0.0154(8) 0.195(3) Uani 1 1 d D U . . .
H14A H 1.051836 0.344679 -0.019365 0.234 Uiso 0.5 1 calc R . P X 1
H14B H 1.090469 0.430399 0.002893 0.234 Uiso 0.5 1 calc R . P X 1
H14C H 1.115795 0.422936 0.045563 0.234 Uiso 0.5 1 calc R . P Y 2
H14D H 1.069090 0.401396 -0.020300 0.234 Uiso 0.5 1 calc R . P Y 2
C141 C 1.1280(16) 0.3870(18) 0.0582(14) 0.196(3) Uani 0.5 1 d D U P Z 1
H14E H 1.154246 0.436538 0.087396 0.235 Uiso 0.5 1 calc R . P Z 1
H14F H 1.162211 0.373654 0.037476 0.235 Uiso 0.5 1 calc R . P Z 1
C142 C 1.1087(11) 0.3368(17) 0.0911(11) 0.197(3) Uani 0.5 1 d D U P Z 1
H14G H 1.071498 0.290423 0.063066 0.237 Uiso 0.5 1 calc R . P Z 1
H14H H 1.086250 0.357983 0.120322 0.237 Uiso 0.5 1 calc R . P Z 1
C143 C 1.1700(11) 0.3199(15) 0.1229(10) 0.199(3) Uani 0.5 1 d D U P Z 1
H14I H 1.174279 0.277446 0.094939 0.239 Uiso 0.5 1 calc R . P Z 1
H14J H 1.215550 0.361277 0.132928 0.239 Uiso 0.5 1 calc R . P Z 1
C144 C 1.1642(14) 0.3049(18) 0.1773(11) 0.200(3) Uani 0.5 1 d D U P Z 1
H14K H 1.117537 0.264865 0.166864 0.240 Uiso 0.5 1 calc R . P Z 1
H14L H 1.160622 0.348094 0.204889 0.240 Uiso 0.5 1 calc R . P Z 1
C145 C 1.2205(11) 0.2861(15) 0.2109(11) 0.201(3) Uani 0.5 1 d D U P Z 1
H14M H 1.260546 0.331901 0.236369 0.241 Uiso 0.5 1 calc R . P Z 1
H14N H 1.240117 0.258917 0.182411 0.241 Uiso 0.5 1 calc R . P Z 1
C146 C 1.1991(15) 0.2422(19) 0.2493(15) 0.201(3) Uani 0.5 1 d D U P Z 1
H14O H 1.196598 0.274704 0.286136 0.242 Uiso 0.5 1 calc R . P Z 1
H14P H 1.150450 0.204669 0.228832 0.242 Uiso 0.5 1 calc R . P Z 1
C147 C 1.2508(13) 0.2065(16) 0.2636(12) 0.202(3) Uani 0.5 1 d D U P Z 1
H14Q H 1.242264 0.190565 0.295848 0.303 Uiso 0.5 1 calc R . P Z 1
H14R H 1.300344 0.240917 0.275093 0.303 Uiso 0.5 1 calc R . P Z 1
H14S H 1.243402 0.164618 0.229248 0.303 Uiso 0.5 1 calc R . P Z 1
C148 C 1.064(2) 0.310(2) 0.0020(15) 0.196(3) Uani 0.5 1 d D U P Z 2
H14T H 1.012273 0.278865 -0.013539 0.235 Uiso 0.5 1 calc R . P Z 2
H14U H 1.086529 0.296933 -0.029725 0.235 Uiso 0.5 1 calc R . P Z 2
C149 C 1.0940(19) 0.2921(18) 0.0465(13) 0.198(3) Uani 0.5 1 d D U P Z 2
H14V H 1.055681 0.285146 0.066279 0.237 Uiso 0.5 1 calc R . P Z 2
H14W H 1.131904 0.339002 0.072659 0.237 Uiso 0.5 1 calc R . P Z 2
C150 C 1.1281(15) 0.2380(16) 0.0574(8) 0.199(3) Uani 0.5 1 d D U P Z 2
H15I H 1.101470 0.190593 0.025320 0.239 Uiso 0.5 1 calc R . P Z 2
H15J H 1.178324 0.254513 0.055154 0.239 Uiso 0.5 1 calc R . P Z 2
C151 C 1.1297(11) 0.2269(16) 0.1145(11) 0.200(3) Uani 0.5 1 d D U P Z 2
H15K H 1.105348 0.174528 0.105298 0.240 Uiso 0.5 1 calc R . P Z 2
H15L H 1.100026 0.251458 0.133141 0.240 Uiso 0.5 1 calc R . P Z 2
C152 C 1.2020(12) 0.2518(16) 0.1599(9) 0.201(3) Uani 0.5 1 d D U P Z 2
H15M H 1.219126 0.305096 0.178415 0.241 Uiso 0.5 1 calc R . P Z 2
H15N H 1.236686 0.240579 0.138813 0.241 Uiso 0.5 1 calc R . P Z 2
C153 C 1.2061(15) 0.2215(13) 0.2088(11) 0.201(3) Uani 0.5 1 d D U P Z 2
H15O H 1.158640 0.208608 0.216602 0.242 Uiso 0.5 1 calc R . P Z 2
H15P H 1.216412 0.176654 0.195455 0.242 Uiso 0.5 1 calc R . P Z 2
C154 C 1.2626(16) 0.2730(17) 0.2644(9) 0.202(3) Uani 0.5 1 d D U P Z 2
H15Q H 1.306427 0.261641 0.266623 0.303 Uiso 0.5 1 calc R . P Z 2
H15R H 1.244829 0.268607 0.297679 0.303 Uiso 0.5 1 calc R . P Z 2
H15S H 1.273434 0.322478 0.265331 0.303 Uiso 0.5 1 calc R . P Z 2
C155 C 0.4650(5) 0.3326(4) -0.0360(3) 0.093(2) Uani 1 1 d D . . . .
H15T H 0.451131 0.357250 -0.062080 0.112 Uiso 1 1 calc R . . . .
H15U H 0.421162 0.308670 -0.026341 0.112 Uiso 1 1 calc R . . . .
C600 C 1.164(3) 0.6791(13) 0.1125(17) 0.190(3) Uani 0.5 1 d D U P Q 2
H60A H 1.155728 0.658071 0.069812 0.228 Uiso 0.5 1 calc R . P Q 2
H60B H 1.190725 0.654599 0.130951 0.228 Uiso 0.5 1 calc R . P Q 2
C601 C 1.2099(16) 0.7596(12) 0.1346(10) 0.195(3) Uani 0.5 1 d D . P Q 2
H60C H 1.253840 0.769490 0.165228 0.234 Uiso 0.5 1 calc R . P Q 2
H60D H 1.182487 0.787584 0.152950 0.234 Uiso 0.5 1 calc R . P Q 2
C602 C 1.2329(11) 0.7869(12) 0.0870(9) 0.198(3) Uani 0.5 1 d D . P Q 2
H60E H 1.241381 0.747670 0.058806 0.238 Uiso 0.5 1 calc R . P Q 2
H60F H 1.191596 0.794587 0.065691 0.238 Uiso 0.5 1 calc R . P Q 2
C603 C 1.2979(10) 0.8544(10) 0.1055(8) 0.201(3) Uani 0.5 1 d D . P Q 2
H60G H 1.324552 0.864204 0.146024 0.241 Uiso 0.5 1 calc R . P Q 2
H60H H 1.280648 0.894495 0.106799 0.241 Uiso 0.5 1 calc R . P Q 2
C604 C 1.3517(10) 0.8581(11) 0.0703(10) 0.203(3) Uani 0.5 1 d D . P Q 2
H60I H 1.329218 0.815729 0.033277 0.244 Uiso 0.5 1 calc R . P Q 2
H60J H 1.393740 0.851787 0.091955 0.244 Uiso 0.5 1 calc R . P Q 2
C605 C 1.3807(15) 0.9245(9) 0.0545(9) 0.205(3) Uani 0.5 1 d D . P Q 2
H60K H 1.341175 0.941758 0.044753 0.246 Uiso 0.5 1 calc R . P Q 2
H60L H 1.418535 0.963540 0.088909 0.246 Uiso 0.5 1 calc R . P Q 2
C606 C 1.4118(13) 0.9097(14) 0.0039(10) 0.207(3) Uani 0.5 1 d D . P Q 2
H60M H 1.409665 0.859203 -0.008020 0.248 Uiso 0.5 1 calc R . P Q 2
H60N H 1.463258 0.941609 0.017246 0.248 Uiso 0.5 1 calc R . P Q 2
C607 C 1.3736(15) 0.9209(16) -0.0505(9) 0.207(3) Uani 0.5 1 d D . P Q 2
H60O H 1.323663 0.886452 -0.066472 0.311 Uiso 0.5 1 calc R . P Q 2
H60P H 1.399130 0.913027 -0.080248 0.311 Uiso 0.5 1 calc R . P Q 2
H60Q H 1.373890 0.970267 -0.039161 0.311 Uiso 0.5 1 calc R . P Q 2
C608 C 0.7270(15) 0.0405(18) 0.1765(8) 0.204(4) Uani 0.5 1 d D . P W 2
H60R H 0.735646 0.073898 0.155067 0.245 Uiso 0.5 1 calc R . P W 2
H60S H 0.675035 0.024213 0.174139 0.245 Uiso 0.5 1 calc R . P W 2
C609 C 0.7446(14) -0.0256(12) 0.1460(11) 0.205(4) Uani 0.5 1 d D . P W 2
H60T H 0.752730 -0.049154 0.174382 0.245 Uiso 0.5 1 calc R . P W 2
H60U H 0.701237 -0.060232 0.113746 0.245 Uiso 0.5 1 calc R . P W 2
C610 C 0.8077(15) -0.0140(10) 0.1214(14) 0.205(4) Uani 0.5 1 d D . P W 2
H61A H 0.851840 0.015541 0.154460 0.246 Uiso 0.5 1 calc R . P W 2
H61B H 0.802778 0.015354 0.097130 0.246 Uiso 0.5 1 calc R . P W 2
C611 C 0.8204(16) -0.0794(10) 0.0848(14) 0.206(4) Uani 0.5 1 d D . P W 2
H61C H 0.774130 -0.112043 0.054915 0.247 Uiso 0.5 1 calc R . P W 2
H61D H 0.831631 -0.105183 0.110624 0.247 Uiso 0.5 1 calc R . P W 2
C612 C 0.8787(16) -0.0691(11) 0.0531(14) 0.206(4) Uani 0.5 1 d D . P W 2
H61E H 0.867552 -0.045486 0.025495 0.247 Uiso 0.5 1 calc R . P W 2
H61F H 0.925796 -0.036801 0.082058 0.247 Uiso 0.5 1 calc R . P W 2
C613 C 0.8846(17) -0.1398(13) 0.0201(13) 0.207(4) Uani 0.5 1 d D . P W 2
H61G H 0.925946 -0.145376 0.042559 0.311 Uiso 0.5 1 calc R . P W 2
H61H H 0.891189 -0.139965 -0.017842 0.311 Uiso 0.5 1 calc R . P W 2
H61I H 0.840388 -0.179847 0.014090 0.311 Uiso 0.5 1 calc R . P W 2
C614 C 0.0303(9) 0.5859(10) 0.2732(8) 0.165(4) Uani 0.5 1 d D U P D 2
H61J H 0.006500 0.569445 0.300707 0.198 Uiso 0.5 1 calc R . P D 2
H61K H -0.007934 0.579977 0.239480 0.198 Uiso 0.5 1 calc R . P D 2
C615 C 0.0780(13) 0.6676(9) 0.3042(9) 0.164(5) Uani 0.5 1 d D U P D 2
H61L H 0.115005 0.674394 0.338586 0.246 Uiso 0.5 1 calc R . P D 2
H61M H 0.047825 0.695024 0.316252 0.246 Uiso 0.5 1 calc R . P D 2
H61N H 0.101321 0.684743 0.277165 0.246 Uiso 0.5 1 calc R . P D 2

loop_
_atom_site_aniso_label
_atom_site_aniso_U_11
_atom_site_aniso_U_22
_atom_site_aniso_U_33
_atom_site_aniso_U_23
_atom_site_aniso_U_13
_atom_site_aniso_U_12
O1 0.049(2) 0.053(2) 0.094(3) 0.034(2) 0.025(2) 0.0211(19)
O2 0.051(3) 0.050(3) 0.146(5) 0.015(3) 0.020(3) 0.004(2)
O3 0.091(4) 0.050(3) 0.247(9) 0.036(4) 0.053(5) 0.031(3)
O4 0.063(3) 0.061(3) 0.155(5) 0.013(3) 0.017(3) 0.033(2)
O5 0.204(8) 0.128(6) 0.096(5) 0.054(5) -0.035(5) -0.057(6)
O6 0.145(6) 0.142(6) 0.064(4) 0.043(4) 0.005(4) -0.012(4)
O7 0.135(5) 0.116(5) 0.096(4) 0.064(4) 0.027(4) 0.011(4)
O8 0.094(4) 0.118(5) 0.150(6) 0.077(5) 0.004(4) -0.023(4)
O9 0.146(5) 0.083(4) 0.111(4) 0.058(3) 0.013(4) 0.052(4)
O10 0.130(5) 0.055(3) 0.103(4) 0.041(3) 0.021(4) 0.011(3)
O11 0.089(3) 0.098(4) 0.060(3) 0.038(3) 0.022(2) 0.036(3)
O12 0.098(3) 0.064(3) 0.062(3) 0.027(2) 0.025(2) 0.027(3)
N1 0.049(2) 0.041(2) 0.057(3) 0.025(2) 0.019(2) 0.0180(19)
N2 0.052(3) 0.051(3) 0.060(3) 0.024(2) 0.024(2) 0.022(2)
N3 0.051(3) 0.072(3) 0.069(3) 0.034(3) 0.010(2) 0.007(2)
N4 0.060(3) 0.053(3) 0.085(4) 0.027(3) 0.011(3) 0.021(2)
N5 0.058(3) 0.048(3) 0.079(4) 0.029(3) 0.018(3) 0.023(2)
N6 0.073(3) 0.049(3) 0.056(3) 0.024(2) 0.022(2) 0.029(2)
N7 0.048(3) 0.047(3) 0.085(4) 0.028(3) 0.016(3) 0.013(2)
N8 0.066(4) 0.047(3) 0.100(4) 0.016(3) 0.020(3) 0.026(3)
N9 0.099(5) 0.102(5) 0.074(5) 0.036(4) 0.014(4) 0.006(4)
N10 0.079(4) 0.089(4) 0.091(5) 0.047(4) 0.032(4) 0.026(4)
N11 0.103(5) 0.061(4) 0.081(4) 0.043(3) 0.021(4) 0.028(3)
N12 0.059(3) 0.067(3) 0.058(3) 0.029(3) 0.021(2) 0.017(3)
N13 0.055(3) 0.063(3) 0.063(3) 0.028(2) 0.027(2) 0.021(2)
N14 0.048(3) 0.067(3) 0.080(4) 0.032(3) 0.016(3) 0.013(2)
N15 0.099(5) 0.061(3) 0.108(5) -0.001(3) -0.012(4) 0.043(3)
N16 0.060(3) 0.044(3) 0.088(4) 0.023(3) 0.005(3) 0.013(2)
N17 0.069(3) 0.052(3) 0.064(3) 0.024(2) 0.024(3) 0.029(2)
N18 0.076(3) 0.053(3) 0.067(3) 0.036(2) 0.032(3) 0.035(2)
C1 0.049(3) 0.042(3) 0.048(3) 0.020(2) 0.015(2) 0.015(2)
C1A 0.117(3) 0.121(4) 0.101(3) 0.029(3) 0.044(3) 0.017(3)
C1B 0.118(4) 0.122(4) 0.102(3) 0.029(3) 0.044(3) 0.017(3)
C1C 0.120(4) 0.123(4) 0.104(4) 0.028(3) 0.043(3) 0.016(3)
C2 0.047(3) 0.041(3) 0.049(3) 0.018(2) 0.018(2) 0.012(2)
C3 0.048(3) 0.048(3) 0.050(3) 0.021(2) 0.015(2) 0.018(2)
C4 0.055(3) 0.043(3) 0.068(4) 0.020(3) 0.017(3) 0.023(3)
C5 0.054(3) 0.040(3) 0.075(4) 0.022(3) 0.016(3) 0.013(3)
C6 0.042(3) 0.041(3) 0.066(4) 0.024(3) 0.015(3) 0.010(2)
C7 0.048(3) 0.044(3) 0.063(3) 0.020(3) 0.023(3) 0.020(2)
C8 0.053(3) 0.048(3) 0.069(4) 0.023(3) 0.030(3) 0.022(3)
C9 0.045(3) 0.055(3) 0.075(4) 0.026(3) 0.023(3) 0.018(3)
C10 0.048(3) 0.054(3) 0.076(4) 0.027(3) 0.021(3) 0.017(3)
C11 0.051(3) 0.052(3) 0.066(4) 0.024(3) 0.020(3) 0.015(3)
C12 0.047(3) 0.048(3) 0.060(3) 0.021(3) 0.022(3) 0.016(2)
C13 0.050(3) 0.065(4) 0.073(4) 0.033(3) 0.023(3) 0.019(3)
C14 0.051(3) 0.059(3) 0.073(4) 0.033(3) 0.015(3) 0.019(3)
C15 0.050(3) 0.054(3) 0.088(5) 0.028(3) 0.020(3) 0.024(3)
C16 0.067(4) 0.066(4) 0.081(5) 0.041(4) 0.033(4) 0.028(3)
C17 0.075(4) 0.077(4) 0.069(4) 0.034(4) 0.023(4) 0.025(4)
C18 0.065(4) 0.073(4) 0.067(4) 0.032(3) 0.022(3) 0.021(3)
C19 0.057(4) 0.043(3) 0.079(4) 0.025(3) 0.011(3) 0.013(3)
C20 0.078(5) 0.044(3) 0.084(5) 0.018(3) 0.003(4) 0.024(3)
C21 0.070(4) 0.041(3) 0.082(5) 0.015(3) 0.000(3) 0.016(3)
C22 0.061(4) 0.041(3) 0.079(4) 0.026(3) 0.008(3) 0.014(3)
C23 0.056(3) 0.039(3) 0.079(4) 0.028(3) 0.013(3) 0.012(3)
C24 0.055(3) 0.038(3) 0.076(4) 0.019(3) 0.011(3) 0.010(2)
C25 0.048(3) 0.046(3) 0.067(4) 0.023(3) 0.016(3) 0.014(2)
C26 0.063(4) 0.055(3) 0.074(4) 0.040(3) 0.022(3) 0.022(3)
C27 0.063(4) 0.066(4) 0.068(4) 0.040(3) 0.019(3) 0.021(3)
C28 0.048(3) 0.056(3) 0.064(4) 0.031(3) 0.021(3) 0.018(3)
C29 0.051(3) 0.050(3) 0.060(3) 0.027(3) 0.021(3) 0.022(3)
C30 0.047(3) 0.054(3) 0.066(4) 0.035(3) 0.019(3) 0.023(3)
C31 0.054(3) 0.044(3) 0.056(3) 0.025(3) 0.016(3) 0.020(2)
C32 0.054(3) 0.044(3) 0.059(3) 0.021(3) 0.017(3) 0.020(2)
C33 0.057(3) 0.042(3) 0.061(3) 0.024(3) 0.019(3) 0.022(2)
C34 0.050(3) 0.040(3) 0.064(4) 0.026(3) 0.021(3) 0.017(2)
C35 0.043(3) 0.038(3) 0.058(3) 0.022(2) 0.016(2) 0.013(2)
C36 0.051(3) 0.039(3) 0.060(3) 0.023(2) 0.017(3) 0.019(2)
C73 0.048(3) 0.069(4) 0.101(5) 0.040(4) 0.019(3) 0.015(3)
C74 0.046(4) 0.119(7) 0.124(7) 0.059(6) 0.006(4) 0.008(4)
C75 0.080(6) 0.177(10) 0.125(8) 0.078(8) 0.022(6) 0.009(6)
C76 0.076(7) 0.242(16) 0.165(12) 0.098(11) 0.020(7) 0.039(8)
C77 0.108(9) 0.34(2) 0.171(13) 0.158(15) 0.057(9) 0.099(12)
C78 0.125(7) 0.346(14) 0.114(7) 0.140(8) 0.059(5) 0.139(8)
C79 0.16(2) 0.42(4) 0.20(2) 0.15(3) 0.09(2) 0.09(2)
C80 0.16(2) 0.42(4) 0.20(2) 0.15(3) 0.09(2) 0.09(2)
C81 0.076(4) 0.060(4) 0.071(4) 0.025(3) 0.028(3) 0.039(3)
C82 0.094(5) 0.074(4) 0.085(5) 0.035(4) 0.042(4) 0.045(4)
C83 0.153(8) 0.106(6) 0.132(5) 0.045(5) 0.078(5) 0.085(6)
C84 0.220(11) 0.138(9) 0.136(6) 0.032(6) 0.086(6) 0.104(8)
C85 0.230(11) 0.167(11) 0.131(6) 0.037(6) 0.078(6) 0.098(9)
C86 0.387(18) 0.244(17) 0.125(6) 0.033(7) 0.090(7) 0.138(14)
C87 0.448(19) 0.32(2) 0.128(10) 0.040(13) 0.059(12) 0.053(19)
C88 0.449(19) 0.32(2) 0.128(10) 0.040(13) 0.060(12) 0.053(19)
C89 0.34(2) 0.354(19) 0.157(10) 0.099(13) 0.121(14) 0.171(16)
C90 0.34(2) 0.354(19) 0.157(10) 0.099(13) 0.121(14) 0.171(16)
C91 0.083(4) 0.064(4) 0.078(4) 0.047(3) 0.034(4) 0.043(3)
C92 0.090(5) 0.076(4) 0.161(8) 0.081(5) 0.067(5) 0.045(4)
C93 0.137(6) 0.075(4) 0.143(7) 0.074(4) 0.077(5) 0.062(3)
C94 0.176(8) 0.079(4) 0.229(9) 0.081(6) 0.050(6) 0.043(4)
C95 0.212(8) 0.057(4) 0.207(8) 0.055(5) 0.048(5) 0.046(4)
C96 0.212(8) 0.057(4) 0.208(8) 0.055(5) 0.049(6) 0.045(4)
C97 0.240(10) 0.111(9) 0.223(10) 0.040(8) 0.020(8) 0.032(7)
C98 0.180(17) 0.16(2) 0.133(17) 0.071(16) 0.050(13) 0.028(15)
C99 0.212(8) 0.057(4) 0.208(8) 0.055(5) 0.049(6) 0.045(4)
C100 0.240(10) 0.111(9) 0.223(10) 0.040(8) 0.020(8) 0.032(7)
C101 0.241(11) 0.112(9) 0.224(10) 0.040(8) 0.020(8) 0.031(8)
C163 0.061(4) 0.058(4) 0.092(5) 0.033(4) 0.001(4) 0.008(3)
C164 0.072(4) 0.050(3) 0.085(4) 0.021(3) 0.005(3) 0.007(3)
C165 0.085(4) 0.061(4) 0.089(4) 0.015(4) 0.013(3) 0.015(3)
C166 0.132(7) 0.121(7) 0.101(5) 0.041(5) 0.034(5) 0.042(6)
C167 0.225(7) 0.272(8) 0.157(6) 0.090(6) 0.112(5) 0.125(6)
C168 0.225(7) 0.272(8) 0.158(6) 0.089(6) 0.111(5) 0.125(6)
C169 0.225(7) 0.272(8) 0.158(6) 0.089(6) 0.111(5) 0.125(6)
C170 0.226(7) 0.273(9) 0.159(6) 0.088(6) 0.111(6) 0.124(7)
C171 0.225(7) 0.272(8) 0.157(6) 0.089(6) 0.111(5) 0.125(6)
C172 0.225(7) 0.272(8) 0.158(6) 0.089(6) 0.111(5) 0.125(6)
C173 0.226(7) 0.273(9) 0.158(6) 0.089(6) 0.110(6) 0.126(7)
C174 0.468(9) 0.211(7) 0.301(8) -0.029(7) -0.109(8) 0.084(7)
C175 0.469(9) 0.212(7) 0.302(8) -0.029(7) -0.109(7) 0.084(7)
C176 0.469(9) 0.213(7) 0.303(8) -0.029(7) -0.109(7) 0.084(7)
C177 0.470(9) 0.214(7) 0.304(8) -0.029(7) -0.109(7) 0.083(7)
C178 0.471(9) 0.215(7) 0.305(8) -0.029(7) -0.108(7) 0.083(7)
C179 0.471(9) 0.216(7) 0.306(8) -0.028(7) -0.108(7) 0.082(7)
C180 0.472(9) 0.217(7) 0.306(8) -0.029(7) -0.108(8) 0.082(7)
C181 0.473(9) 0.218(7) 0.307(8) -0.028(7) -0.108(8) 0.081(7)
C182 0.059(4) 0.061(4) 0.074(4) 0.028(3) 0.035(3) 0.024(3)
C183 0.110(3) 0.115(3) 0.092(3) 0.035(3) 0.049(3) 0.019(3)
C184 0.112(3) 0.117(3) 0.094(3) 0.033(3) 0.048(3) 0.018(3)
C185 0.113(3) 0.118(3) 0.095(3) 0.032(3) 0.047(3) 0.018(3)
C186 0.115(3) 0.119(3) 0.096(3) 0.030(3) 0.046(3) 0.017(3)
C187 0.116(3) 0.119(4) 0.097(3) 0.030(3) 0.046(3) 0.017(3)
C188 0.116(4) 0.120(4) 0.098(3) 0.029(3) 0.046(3) 0.017(3)
C189 0.118(4) 0.121(4) 0.102(4) 0.028(3) 0.044(3) 0.017(3)
C300 0.114(3) 0.118(3) 0.096(3) 0.032(3) 0.047(3) 0.018(3)
C156 0.219(17) 0.212(16) 0.144(12) -0.032(11) -0.013(11) 0.113(14)
C157 0.902(12) 0.591(10) 0.260(9) 0.098(8) 0.227(10) 0.583(9)
C158 0.902(12) 0.591(10) 0.260(9) 0.098(8) 0.227(10) 0.583(9)
C159 0.903(12) 0.592(10) 0.260(9) 0.098(8) 0.227(10) 0.582(9)
C160 0.903(12) 0.592(10) 0.261(9) 0.098(8) 0.227(10) 0.582(9)
C161 0.903(12) 0.593(10) 0.261(9) 0.098(8) 0.226(10) 0.581(9)
C162 0.904(12) 0.594(10) 0.262(9) 0.097(9) 0.226(10) 0.580(9)
C301 0.116(3) 0.120(3) 0.099(3) 0.031(3) 0.045(3) 0.017(3)
O13 0.088(4) 0.113(4) 0.077(3) 0.052(3) 0.029(3) 0.022(3)
O14 0.081(4) 0.196(7) 0.116(5) 0.104(5) 0.036(4) 0.051(4)
O15 0.079(4) 0.119(5) 0.159(6) 0.080(4) 0.057(4) 0.045(3)
O16 0.093(4) 0.141(6) 0.167(7) 0.109(5) 0.012(4) -0.002(4)
O17 0.072(3) 0.069(3) 0.050(2) 0.019(2) 0.021(2) 0.029(2)
O18 0.082(3) 0.054(3) 0.071(3) 0.006(2) 0.036(2) 0.006(2)
O19 0.128(5) 0.096(4) 0.095(4) 0.044(3) 0.022(4) 0.064(4)
O20 0.161(6) 0.067(3) 0.094(4) 0.042(3) 0.043(4) 0.042(4)
O21 0.138(7) 0.098(5) 0.244(11) 0.014(6) -0.049(7) 0.046(5)
O22 0.234(11) 0.144(8) 0.181(9) -0.008(7) -0.030(8) 0.111(8)
O23 0.201(8) 0.120(6) 0.086(5) -0.030(4) -0.019(5) 0.054(6)
O24 0.136(7) 0.111(5) 0.130(6) -0.025(4) -0.024(5) 0.024(5)
N1AA 0.098(5) 0.122(5) 0.063(4) 0.049(4) 0.015(3) 0.022(4)
N19 0.076(4) 0.091(4) 0.059(3) 0.028(3) 0.035(3) 0.036(3)
N20 0.083(4) 0.060(3) 0.068(3) 0.030(3) 0.033(3) 0.033(3)
N21 0.072(3) 0.054(3) 0.050(3) 0.021(2) 0.031(2) 0.025(2)
N23 0.093(4) 0.089(4) 0.057(3) 0.033(3) 0.015(3) 0.023(4)
N24 0.090(5) 0.093(5) 0.070(4) 0.001(4) 0.003(3) 0.011(4)
N25 0.074(4) 0.104(5) 0.064(4) 0.037(3) 0.034(3) 0.037(4)
N26 0.079(4) 0.074(4) 0.071(4) 0.026(3) 0.031(3) 0.017(3)
N27 0.052(3) 0.062(3) 0.058(3) 0.019(3) 0.026(2) 0.019(2)
N28 0.121(6) 0.077(4) 0.069(4) 0.036(3) 0.035(4) 0.052(4)
N29 0.178(10) 0.088(6) 0.103(6) 0.038(5) 0.018(6) 0.065(6)
N30 0.146(8) 0.090(5) 0.075(5) 0.008(4) 0.004(5) 0.033(6)
N31 0.108(5) 0.069(3) 0.086(4) 0.045(3) 0.045(4) 0.047(3)
N32 0.085(4) 0.074(3) 0.057(3) 0.033(3) 0.032(3) 0.028(3)
N33 0.078(4) 0.067(3) 0.054(3) 0.025(3) 0.020(3) 0.029(3)
N34 0.100(4) 0.070(4) 0.059(3) 0.027(3) 0.016(3) 0.034(3)
N35 0.162(5) 0.152(4) 0.194(6) 0.010(4) 0.101(4) -0.006(4)
N36 0.080(4) 0.096(5) 0.092(4) 0.037(4) 0.053(4) 0.037(3)
C37 0.065(4) 0.072(4) 0.055(4) 0.020(3) 0.032(3) 0.031(3)
C38 0.071(4) 0.066(4) 0.054(3) 0.021(3) 0.028(3) 0.032(3)
C39 0.077(4) 0.055(3) 0.056(4) 0.015(3) 0.028(3) 0.029(3)
C40 0.073(4) 0.064(4) 0.059(4) 0.025(3) 0.032(3) 0.027(3)
C41 0.066(4) 0.071(4) 0.062(4) 0.020(3) 0.028(3) 0.029(3)
C42 0.077(4) 0.073(4) 0.050(3) 0.027(3) 0.031(3) 0.034(3)
C43 0.064(4) 0.059(3) 0.058(4) 0.025(3) 0.026(3) 0.024(3)
C44 0.064(4) 0.055(3) 0.059(3) 0.029(3) 0.026(3) 0.022(3)
C45 0.055(3) 0.057(3) 0.053(3) 0.024(3) 0.022(3) 0.017(3)
C46 0.066(4) 0.059(4) 0.061(4) 0.031(3) 0.023(3) 0.019(3)
C47 0.081(4) 0.066(4) 0.066(4) 0.039(3) 0.029(3) 0.027(3)
C48 0.073(4) 0.058(4) 0.081(5) 0.038(3) 0.031(4) 0.027(3)
C49 0.049(3) 0.052(3) 0.053(3) 0.022(3) 0.025(3) 0.017(2)
C50 0.052(3) 0.051(3) 0.052(3) 0.016(3) 0.023(3) 0.017(2)
C51 0.067(4) 0.051(3) 0.059(4) 0.018(3) 0.029(3) 0.021(3)
C52 0.078(4) 0.057(4) 0.068(4) 0.030(3) 0.033(3) 0.029(3)
C53 0.062(4) 0.059(3) 0.054(3) 0.022(3) 0.024(3) 0.020(3)
C54 0.060(3) 0.050(3) 0.053(3) 0.020(3) 0.023(3) 0.021(3)
C55 0.076(4) 0.072(4) 0.054(4) 0.025(3) 0.019(3) 0.037(4)
C56 0.078(4) 0.077(4) 0.052(4) 0.028(3) 0.018(3) 0.029(4)
C57 0.079(5) 0.082(5) 0.056(4) 0.032(3) 0.021(3) 0.031(4)
C58 0.086(5) 0.097(5) 0.052(4) 0.036(4) 0.018(3) 0.038(4)
C59 0.075(4) 0.081(5) 0.054(4) 0.027(3) 0.014(3) 0.032(4)
C60 0.078(4) 0.075(4) 0.061(4) 0.028(3) 0.019(3) 0.038(4)
C61 0.117(7) 0.082(5) 0.066(5) 0.033(4) 0.019(5) 0.030(5)
C62 0.145(8) 0.081(5) 0.061(5) 0.024(4) 0.020(5) 0.036(6)
C63 0.106(6) 0.077(5) 0.050(4) 0.016(4) 0.007(4) 0.018(5)
C64 0.093(5) 0.079(5) 0.053(4) 0.020(4) 0.019(4) 0.022(4)
C65 0.091(5) 0.074(4) 0.049(4) 0.020(3) 0.022(4) 0.018(4)
C66 0.104(6) 0.074(5) 0.060(4) 0.033(4) 0.031(4) 0.021(4)
C67 0.079(5) 0.098(6) 0.051(4) 0.014(4) 0.017(3) 0.023(4)
C68 0.085(5) 0.104(6) 0.063(4) 0.014(4) 0.026(4) 0.013(5)
C69 0.075(5) 0.112(6) 0.070(5) 0.029(5) 0.033(4) 0.026(5)
C70 0.078(5) 0.105(6) 0.056(4) 0.032(4) 0.036(4) 0.027(4)
C71 0.066(4) 0.096(5) 0.049(3) 0.030(4) 0.025(3) 0.030(4)
C72 0.072(4) 0.091(5) 0.049(4) 0.020(3) 0.022(3) 0.026(4)
C102 0.164(5) 0.153(4) 0.195(6) 0.009(4) 0.100(4) -0.006(4)
C103 0.166(5) 0.155(4) 0.197(6) 0.009(4) 0.098(4) -0.006(4)
C104 0.169(5) 0.157(4) 0.199(6) 0.008(4) 0.097(4) -0.006(4)
C105 0.171(5) 0.159(4) 0.201(6) 0.008(4) 0.095(4) -0.006(4)
C106 0.173(5) 0.161(4) 0.202(6) 0.007(4) 0.093(4) -0.006(4)
C107 0.175(5) 0.162(4) 0.204(6) 0.006(5) 0.092(4) -0.006(4)
C108 0.176(5) 0.163(5) 0.204(6) 0.006(5) 0.091(4) -0.006(4)
C109 0.176(5) 0.163(5) 0.205(6) 0.006(5) 0.090(5) -0.006(4)
C110 0.331(6) 0.146(4) 0.225(5) 0.136(3) 0.208(4) 0.130(4)
C111 0.332(5) 0.147(4) 0.227(4) 0.134(3) 0.207(4) 0.129(4)
C112 0.333(5) 0.149(4) 0.229(4) 0.133(3) 0.206(4) 0.129(4)
C113 0.334(5) 0.150(4) 0.231(4) 0.131(3) 0.205(4) 0.128(4)
C114 0.335(5) 0.152(4) 0.232(4) 0.130(3) 0.204(4) 0.127(4)
C115 0.336(5) 0.154(4) 0.234(4) 0.129(3) 0.203(4) 0.127(4)
C116 0.337(6) 0.156(4) 0.236(5) 0.127(4) 0.201(4) 0.126(4)
C117 0.339(6) 0.159(4) 0.238(5) 0.125(4) 0.199(4) 0.125(4)
C118 0.333(5) 0.149(4) 0.229(4) 0.133(3) 0.206(4) 0.129(4)
C119 0.334(5) 0.150(4) 0.231(4) 0.131(3) 0.205(4) 0.128(4)
C120 0.335(5) 0.152(4) 0.232(4) 0.130(3) 0.204(4) 0.127(4)
C121 0.336(5) 0.154(4) 0.234(4) 0.129(3) 0.203(4) 0.127(4)
C122 0.336(6) 0.154(4) 0.234(5) 0.128(4) 0.203(4) 0.127(4)
C124 0.162(9) 0.086(5) 0.119(7) 0.067(5) 0.065(6) 0.073(6)
C125 0.196(12) 0.110(7) 0.166(10) 0.090(8) 0.087(9) 0.097(8)
C126 0.260(9) 0.162(6) 0.198(8) 0.057(6) 0.066(6) 0.098(7)
C127 0.261(9) 0.163(6) 0.198(8) 0.057(6) 0.066(6) 0.098(7)
C128 0.261(9) 0.164(6) 0.198(8) 0.057(5) 0.065(6) 0.097(7)
C129 0.261(9) 0.165(6) 0.198(8) 0.057(6) 0.065(6) 0.097(7)
C130 0.261(9) 0.166(6) 0.198(8) 0.057(6) 0.065(6) 0.097(7)
C131 0.261(9) 0.168(7) 0.198(8) 0.057(6) 0.065(7) 0.095(7)
C132 0.118(7) 0.167(9) 0.066(5) 0.062(6) 0.005(5) 0.022(7)
C133 0.449(10) 0.444(10) 0.213(7) -0.003(8) 0.142(7) 0.150(9)
C134 0.450(9) 0.445(10) 0.214(7) -0.003(8) 0.142(7) 0.150(9)
C135 0.450(9) 0.445(10) 0.215(7) -0.002(8) 0.142(7) 0.150(9)
C136 0.450(9) 0.445(10) 0.216(7) -0.002(8) 0.142(7) 0.150(9)
C137 0.450(9) 0.445(10) 0.216(7) -0.002(8) 0.142(7) 0.150(9)
C138 0.450(9) 0.445(10) 0.217(7) -0.002(8) 0.142(7) 0.150(9)
C139 0.450(10) 0.445(10) 0.218(8) -0.002(8) 0.142(7) 0.150(9)
C140 0.218(5) 0.249(6) 0.197(5) 0.113(5) 0.121(4) 0.129(5)
C141 0.219(5) 0.250(6) 0.197(5) 0.113(5) 0.120(4) 0.129(5)
C142 0.220(5) 0.251(6) 0.198(5) 0.113(5) 0.119(4) 0.128(5)
C143 0.221(5) 0.251(6) 0.199(5) 0.112(5) 0.118(4) 0.128(5)
C144 0.222(5) 0.252(6) 0.200(5) 0.112(5) 0.117(4) 0.127(5)
C145 0.223(5) 0.253(6) 0.200(5) 0.111(5) 0.117(4) 0.127(5)
C146 0.223(5) 0.253(6) 0.201(5) 0.111(5) 0.116(5) 0.127(5)
C147 0.224(6) 0.253(6) 0.201(6) 0.111(5) 0.116(5) 0.126(5)
C148 0.219(5) 0.250(6) 0.198(5) 0.113(5) 0.120(4) 0.129(5)
C149 0.220(5) 0.251(6) 0.199(5) 0.112(5) 0.119(4) 0.128(5)
C150 0.221(5) 0.251(6) 0.199(5) 0.112(5) 0.118(4) 0.128(5)
C151 0.222(5) 0.252(6) 0.200(5) 0.112(5) 0.117(4) 0.127(5)
C152 0.223(5) 0.253(6) 0.200(5) 0.111(5) 0.117(4) 0.127(5)
C153 0.223(5) 0.253(6) 0.201(5) 0.111(5) 0.116(5) 0.127(5)
C154 0.224(6) 0.253(6) 0.201(6) 0.111(5) 0.116(5) 0.126(5)
C155 0.127(7) 0.073(5) 0.061(4) 0.014(4) 0.016(4) 0.028(5)
C600 0.162(5) 0.151(4) 0.193(6) 0.010(4) 0.101(4) -0.006(4)
C601 0.166(5) 0.155(4) 0.197(6) 0.009(4) 0.098(4) -0.006(4)
C602 0.169(5) 0.157(4) 0.199(6) 0.008(4) 0.097(4) -0.006(4)
C603 0.171(5) 0.159(4) 0.201(6) 0.008(4) 0.095(4) -0.006(4)
C604 0.173(5) 0.161(4) 0.202(6) 0.007(4) 0.093(4) -0.006(4)
C605 0.175(5) 0.162(4) 0.204(6) 0.006(5) 0.092(4) -0.006(4)
C606 0.176(5) 0.163(5) 0.204(6) 0.006(5) 0.091(4) -0.006(4)
C607 0.176(5) 0.163(5) 0.205(6) 0.006(5) 0.090(5) -0.006(4)
C608 0.260(9) 0.162(6) 0.198(8) 0.057(6) 0.066(6) 0.098(7)
C609 0.261(9) 0.163(6) 0.198(8) 0.057(6) 0.066(6) 0.098(7)
C610 0.261(9) 0.164(6) 0.198(8) 0.057(5) 0.065(6) 0.097(7)
C611 0.261(9) 0.165(6) 0.198(8) 0.057(6) 0.065(6) 0.097(7)
C612 0.261(9) 0.166(6) 0.198(8) 0.057(6) 0.065(6) 0.097(7)
C613 0.261(9) 0.168(7) 0.198(8) 0.057(6) 0.065(7) 0.095(7)
C614 0.125(7) 0.346(14) 0.114(7) 0.141(8) 0.060(5) 0.139(8)
C615 0.125(7) 0.345(14) 0.113(7) 0.141(8) 0.061(6) 0.140(8)

loop_
_atom_type_symbol
_atom_type_description
_atom_type_scat_dispersion_real
_atom_type_scat_dispersion_imag
_atom_type_scat_source
C C 0.0181 0.0091 'International Tables Vol C Tables 4.2.6.8 and 6.1.1.4'
H H 0.0000 0.0000 'International Tables Vol C Tables 4.2.6.8 and 6.1.1.4'
N N 0.0311 0.0180 'International Tables Vol C Tables 4.2.6.8 and 6.1.1.4'
O O 0.0492 0.0322 'International Tables Vol C Tables 4.2.6.8 and 6.1.1.4'

loop_
_geom_angle_atom_site_label_1
_geom_angle_atom_site_label_2
_geom_angle_atom_site_label_3
_geom_angle
C35 N1 C1 121.3(4)
C301b C1Ab H1AB 104.0
C7 N2 C3 124.6(5)
C11 N3 H3 114.6
C11 N3 C13 130.8(5)
C1Bb C1Ab H1AB 104.0
C301b C1Ab H1AC 104.0
C1Bb C1Ab H1AC 104.0
C13 N3 H3 114.6
H1ABb C1Ab H1AC 105.5
C301b C1Ab C1B 132.9(16)
C19 N4 C15 120.9(5)
C1Cb C1Bb H1BA 108.2
C23 N5 C25 123.5(5)
C1Ab C1Bb H1BA 108.2
H1BAb C1Bb H1BB 107.3
C1Cb C1Bb H1BB 108.2
C29 N6 H6 116.1
C31 N6 H6 116.1
C31 N6 C29 127.9(5)
O1 N7 O2 122.8(5)
C1Ab C1Bb H1BB 108.2
C1Ab C1Bb C1C 116.4(14)
O1 N7 C6 119.7(5)
O2 N7 C6 117.4(5)
C1Bb C1Cb H1CA 109.5
C1Bb C1Cb H1CB 109.5
O3 N8 C4 117.0(5)
O4 N8 O3 122.7(5)
O4 N8 C4 120.3(5)
O5 N9 O6 120.7(7)
H1CAb C1Cb H1CB 109.5
H1CBb C1Cb H1CC 109.5
H1CAb C1Cb H1CC 109.5
C1Bb C1Cb H1CC 109.5
O5 N9 C18 120.0(7)
O6 N9 C18 119.4(7)
O7 N10 C16 116.8(7)
O8 N10 O7 124.4(7)
O8 N10 C16 118.8(7)
C80a C79a H79A 108.4
C80a C79a H79B 108.4
H79Aa C79a H79B 107.5
C79a C80a H80A 109.5
H80Aa C80a H80B 109.5
O9 N11 O10 124.2(6)
O9 N11 C26 117.8(6)
O10 N11 C26 118.0(6)
O11 N12 C28 118.8(5)
O12 N12 O11 121.5(5)
C79a C80a H80B 109.5
H80Aa C80a H80C 109.5
H80Ba C80a H80C 109.5
O12 N12 C28 119.6(5)
C79a C80a H80C 109.5
C88a C87a H87A 108.5
H87Aa C87a H87B 107.5
C8 N13 H13 118.3
C8 N13 C182 123.5(5)
C182 N13 H13 118.3
C10 N14 C73 120.8(5)
C20 N15 H15 120.2
C20 N15 C174 119.7(11)
C174 N15 H15 120.2
C22 N16 H16 116.0
C22 N16 C163 127.9(6)
C163 N16 H16 116.0
C32 N17 C81 118.1(5)
C34 N18 H18 117.8
C34 N18 C91 124.3(5)
C91 N18 H18 117.8
N1 C1 C6 125.1(5)
C2 C1 N1 118.3(4)
C2 C1 C6 116.2(5)
C1 C2 H2 117.7
C3 C2 C1 124.5(5)
C3 C2 H2 117.7
N2 C3 C4 126.9(5)
C2 C3 N2 116.0(5)
C2 C3 C4 116.5(5)
C3 C4 N8 122.0(5)
C5 C4 N8 116.7(5)
C5 C4 C3 121.3(5)
C4 C5 H5 119.8
C6 C5 C4 120.5(5)
C6 C5 H5 119.8
C1 C6 N7 121.7(5)
C5 C6 N7 117.3(5)
C5 C6 C1 121.0(5)
N2 C7 C8 115.4(5)
N2 C7 C12 126.2(5)
C12 C7 C8 118.4(5)
N13 C8 C7 114.7(5)
N13 C8 C9 126.4(5)
C9 C8 C7 118.8(5)
C8 C9 H9 118.7
C8 C9 C10 122.5(5)
C10 C9 H9 118.7
N14 C10 C9 128.3(5)
N14 C10 C11 114.6(6)
C9 C10 C11 117.1(5)
N3 C11 C10 112.0(5)
C12 C11 N3 127.1(5)
C12 C11 C10 120.7(5)
C7 C12 H12 119.3
C11 C12 C7 121.3(5)
C11 C12 H12 119.3
N3 C13 C14 122.5(6)
N3 C13 C18 120.2(6)
C14 C13 C18 117.2(6)
C13 C14 H14 118.7
C13 C14 C15 122.6(6)
C15 C14 H14 118.7
N4 C15 C14 118.4(6)
N4 C15 C16 124.9(6)
C14 C15 C16 116.3(6)
C15 C16 N10 120.1(6)
C17 C16 N10 117.8(6)
C17 C16 C15 122.1(6)
C16 C17 H17 119.5
C16 C17 C18 120.9(7)
C18 C17 H17 119.5
C13 C18 N9 123.1(6)
C17 C18 N9 116.0(6)
C17 C18 C13 120.9(6)
N4 C19 C20 114.1(6)
N4 C19 C24 128.0(6)
C24 C19 C20 117.9(6)
N15 C20 C19 115.1(6)
N15 C20 C21 124.6(6)
C21 C20 C19 120.2(6)
C20 C21 H21A 120.1
C20 C21 C22 119.8(6)
C22 C21 H21A 120.1
N16 C22 C21 124.0(6)
N16 C22 C23 114.8(5)
C21 C22 C23 121.2(6)
C88a C87a H87B 108.5
C87a C88a H88A 109.5
C87a C88a H88B 109.5
H88Aa C88a H88B 109.5
C87a C88a H88C 109.5
H88Aa C88a H88C 109.5
H88Ba C88a H88C 109.5
C90b C89b H89A 105.7
C90b C89b H89B 105.6
H89Ab C89b H89B 106.1
C89b C90b H90A 109.5
C89b C90b H90B 109.5
H90Ab C90b H90B 109.5
C89b C90b H90C 109.5
H90Ab C90b H90C 109.5
H90Bb C90b H90C 109.5
C97a C96a C95 113.1(9)
C97a C96a H96A 109.0
H96Aa C96a H96B 107.8
C97a C96a H96B 109.0
C96a C97a H97A 108.4
C98a C97a H97A 108.4
C98a C97a H97B 108.4
H97Aa C97a H97B 107.5
C96a C97a H97B 108.4
C96a C97a C98 115.4(10)
C97a C98a H98A 109.5
C97a C98a H98B 109.5
H98Aa C98a H98B 109.5
H98Ba C98a H98C 109.5
C97a C98a H98C 109.5
H98Aa C98a H98C 109.5
C100b C99b H99A 105.5
H99Ab C99b H99B 106.1
C100b C99b H99B 105.6
C99b C100b H10R 108.5
C101b C100b H10R 108.5
H10Rb C100b H10S 107.5
C101b C100b H10S 108.5
C99b C100b H10S 108.5
C99b C100b C101 115.0(10)
C100b C101b H10T 109.5
C100b C101b H10U 109.5
H10Tb C101b H10U 109.5
C100b C101b H10V 109.5
H10Ub C101b H10V 109.5
H10Tb C101b H10V 109.5
C169a C168a C167 114.2(9)
C169a C168a H16T 108.7
H16Ta C168a H16U 107.6
C169a C168a H16U 108.7
C170a C169a H16V 108.4
C168a C169a H16V 108.4
C170a C169a H16W 108.4
H16Va C169a H16W 107.5
C168a C169a H16W 108.4
C168a C169a C170 115.4(10)
C169a C170a H17A 109.5
H17Aa C170a H17B 109.5
C169a C170a H17B 109.5
C169a C170a H17C 109.5
H17Aa C170a H17C 109.5
H17Ba C170a H17C 109.5
C172b C171b H17D 109.7
H17Db C171b H17E 108.2
C172b C171b H17E 109.7
C173b C172b H17F 108.6
C171b C172b H17F 108.5
C171b C172b H17G 108.6
H17Fb C172b H17G 107.5
C173b C172b H17G 108.5
C171b C172b C173 114.9(10)
C172b C173b H17H 109.5
C172b C173b H17I 109.5
H17Hb C173b H17I 109.5
C172b C173b H17J 109.5
H17Ib C173b H17J 109.5
H17Hb C173b H17J 109.5
C186a C185a H18N 107.1
C186a C185a H18O 107.1
H18Na C185a H18O 106.8
C185a C186a H18P 107.0
C187a C186a H18P 107.0
C185a C186a H18Q 107.0
H18Pa C186a H18Q 106.7
C187a C186a H18Q 107.0
C185a C186a C187 121.3(9)
C188a C187a H18R 109.0
C186a C187a H18R 109.0
C186a C187a H18S 109.0
H18Ra C187a H18S 107.8
C188a C187a H18S 109.0
C186a C187a C188 112.8(8)
C189a C188a H18T 109.2
C187a C188a H18T 109.2
C187a C188a H18U 109.2
H18Ta C188a H18U 107.9
C189a C188a H18U 109.2
C187a C188a C189 112.1(8)
C188a C189a H18V 109.5
C188a C189a H18W 109.5
H18Va C189a H18W 109.5
C188a C189a H18X 109.5
H18Wa C189a H18X 109.5
H18Va C189a H18X 109.5
C1Ab C301b C300 117.7(12)
C301b C300b H30A 108.5
H30Ab C300b H30B 107.5
C301b C300b H30B 108.5
C300b C301b H30C 107.9
C1Ab C301b H30C 107.9
C1Ab C301b H30D 107.9
H30Cb C301b H30D 107.2
C300b C301b H30D 107.9
C103a C102a H10A 108.2
H10Aa C102a H10B 107.4
C103a C102a H10B 108.2
N5 C23 C22 113.5(5)
N5 C23 C24 128.6(6)
C24 C23 C22 117.8(5)
C19 C24 H24A 118.5
C23 C24 C19 123.0(6)
C23 C24 H24A 118.5
N5 C25 C26 127.8(5)
N5 C25 C30 117.6(5)
C30 C25 C26 114.6(5)
C25 C26 N11 120.4(6)
C27 C26 N11 117.1(6)
C27 C26 C25 122.2(5)
C105a C104a C103 117.8(9)
C102a C103a H10C 108.5
C104a C103a H10C 108.5
C104a C103a H10D 108.5
H10Ca C103a H10D 107.5
C102a C103a H10D 108.5
C102a C103a C104 115.0(9)
C103a C104a H10E 107.9
C105a C104a H10E 107.9
C103a C104a H10F 107.9
H10Ea C104a H10F 107.2
C105a C104a H10F 107.9
C26 C27 H27 119.3
C26 C27 C28 121.3(6)
C28 C27 H27 119.3
N12 C28 C29 122.9(5)
C27 C28 N12 117.8(5)
C27 C28 C29 119.3(6)
N6 C29 C28 122.0(5)
N6 C29 C30 120.7(5)
C30 C29 C28 117.3(5)
C25 C30 H30 117.5
C29 C30 C25 125.0(5)
C29 C30 H30 117.5
N6 C31 C32 114.0(5)
C36 C31 N6 126.2(5)
C36 C31 C32 119.8(5)
N17 C32 C31 114.4(5)
N17 C32 C33 128.5(5)
C33 C32 C31 117.1(5)
C32 C33 H33 118.6
C34 C33 C32 122.8(5)
C34 C33 H33 118.6
N18 C34 C33 125.6(5)
N18 C34 C35 115.3(5)
C33 C34 C35 119.1(5)
N1 C35 C34 116.8(5)
N1 C35 C36 125.1(5)
C36 C35 C34 118.0(5)
C31 C36 C35 122.6(5)
C31 C36 H36A 118.7
C35 C36 H36A 118.7
N14 C73 H73A 109.5
N14 C73 H73B 109.5
N14 C73 C74 110.9(5)
H73A C73 H73B 108.0
C74 C73 H73A 109.5
C74 C73 H73B 109.5
C73 C74 H74A 107.7
C73 C74 H74B 107.7
C73 C74 C75 118.6(5)
H74A C74 H74B 107.1
C75 C74 H74A 107.7
C75 C74 H74B 107.7
C74 C75 H75A 107.8
C74 C75 H75B 107.8
H75A C75 H75B 107.1
C76 C75 C74 118.0(6)
C76 C75 H75A 107.8
C76 C75 H75B 107.8
C75 C76 H76A 107.5
C75 C76 H76B 107.5
H76A C76 H76B 107.0
C77 C76 C75 119.3(7)
C77 C76 H76A 107.5
C77 C76 H76B 107.5
C76 C77 H77A 107.3
C76 C77 H77B 107.3
C76 C77 C78 120.2(7)
H77A C77 H77B 106.9
C78 C77 H77A 107.3
C78 C77 H77B 107.3
C77 C78 H78A 108.6
C77 C78 H78B 108.6
C77 C78 H78C 108.3
C77 C78 H78D 108.3
C107a C106a C105 120.8(10)
C104a C105a H10G 107.3
C106a C105a H10G 107.3
C104a C105a H10H 107.3
H10Ga C105a H10H 106.9
C106a C105a H10H 107.3
C108a C107a C106 115.4(9)
C104a C105a C106 120.2(9)
C105a C106a H10I 107.1
C107a C106a H10I 107.1
H10Ia C106a H10J 106.8
C105a C106a H10J 107.1
C107a C106a H10J 107.1
C106a C107a H10K 108.4
C108a C107a H10K 108.4
C106a C107a H10L 108.4
C108a C107a H10L 108.4
H10Ka C107a H10L 107.5
C107a C108a H10M 108.3
C109a C108a H10M 108.3
C107a C108a H10N 108.3
H10Ma C108a H10N 107.4
C109a C108a H10N 108.3
C107a C108a C109 116.1(9)
C108a C109a H10O 109.5
C108a C109a H10P 109.5
H10Oa C109a H10P 109.5
H10Oa C109a H10Q 109.5
C108a C109a H10Q 109.5
H10Pa C109a H10Q 109.5
C113b C112b C111 118.0(9)
C113b C112b H11G 107.8
C113b C112b H11H 107.8
H11Gb C112b H11H 107.1
C112b C113b H11I 106.7
C114b C113b H11I 106.6
C112b C113b H11J 106.6
H11Ib C113b H11J 106.6
C114b C113b H11J 106.6
C112b C113b C114 122.8(10)
C116b C115b C114 112.8(9)
C115b C114b H11K 107.6
C113b C114b H11K 107.6
C115b C114b H11L 107.6
H11Kb C114b H11L 107.0
C113b C114b H11L 107.6
C113b C114b C115 118.8(9)
C116b C115b H11M 109.0
C114b C115b H11M 109.0
H11Mb C115b H11N 107.8
C116b C115b H11N 109.0
C114b C115b H11N 109.0
C115b C116b H11O 108.6
C115b C116b H11P 108.6
H11Ob C116b H11P 107.6
C121a C122a C117 112.8(16)
C115b C116b C117 114.5(9)
C119a C118a H11W 106.0
H11Wa C118a H11X 106.3
C119a C118a H11X 106.0
C121a C120a C119 122.8(8)
C120a C119a H11Y 107.6
C118a C119a H11Y 107.6
C120a C119a H 107.6
H11Ya C119a H 107.0
C118a C119a H 107.6
C118a C119a C120 118.8(8)
C122a C121a C120 115.8(8)
C121a C120a H12A 106.6
C119a C120a H12A 106.6
H12Aa C120a H12B 106.6
C121a C120a H12B 106.6
C119a C120a H12B 106.6
C120a C121a H12C 108.3
C122a C121a H12C 108.3
C120a C121a H12D 108.3
C122a C121a H12D 108.3
H12Ca C121a H12D 107.4
C121a C122a H12E 109.0
C121a C122a H12F 109.0
H12Ea C122a H12F 107.8
C128a C127a C126 118.7(9)
C127a C126a H12M 108.4
C127a C126a H12N 108.4
H12Ma C126a H12N 107.5
C126a C127a H12O 107.6
C128a C127a H12O 107.6
H12Oa C127a H12P 107.1
C128a C127a H12P 107.6
C126a C127a H12P 107.6
C129a C128a H12Q 107.4
C127a C128a H12Q 107.4
H12Qa C128a H12R 106.9
C127a C128a H12R 107.4
C129a C128a H12R 107.4
C127a C128a C129 119.7(9)
C131a C130a C129 114.1(10)
C130a C129a H12S 107.5
C128a C129a H12S 107.5
H12Sa C129a H12T 107.0
C128a C129a H12T 107.5
C130a C129a H12T 107.5
C128a C129a C130 119.4(10)
C129a C130a H13A 108.7
C131a C130a H13A 108.7
C129a C130a H13B 108.7
C131a C130a H13B 108.7
H13Aa C130a H13B 107.6
C130a C131a H13C 109.5
H13Ca C131a H13D 109.5
C130a C131a H13D 109.5
C130a C131a H13E 109.5
H13Ca C131a H13E 109.5
H13Da C131a H13E 109.5
C149b C148b C140 118(3)
C142a C141a H14E 107.6
H14Ea C141a H14F 107.0
C142a C141a H14F 107.6
C144a C143a C142 117.8(9)
C143a C142a H14G 107.9
C141a C142a H14G 107.9
H14Ga C142a H14H 107.2
C143a C142a H14H 107.9
C141a C142a H14H 107.9
C141a C142a C143 117.5(9)
C144a C143a H14I 107.9
C142a C143a H14I 107.9
C142a C143a H14J 107.8
H14Ia C143a H14J 107.2
C144a C143a H14J 107.8
C143a C144a H14K 106.8
C145a C144a H14K 106.8
C143a C144a H14L 106.8
H14Ka C144a H14L 106.7
C145a C144a H14L 106.8
C147a C146a C145 113.1(9)
C143a C144a C145 122.0(10)
C146a C145a H14M 107.5
C144a C145a H14M 107.5
C146a C145a H14N 107.5
C144a C145a H14N 107.5
H14Ma C145a H14N 107.0
C144a C145a C146 119.1(10)
C147a C146a H14O 108.9
C145a C146a H14O 109.0
C145a C146a H14P 109.0
H14Oa C146a H14P 107.8
C147a C146a H14P 109.0
C146a C147a H14Q 109.5
C146a C147a H14R 109.5
H14Qa C147a H14R 109.5
C146a C147a H14S 109.4
H14Ra C147a H14S 109.5
H14Qa C147a H14S 109.5
C149b C148b H14T 107.7
C149b C148b H14U 107.7
H14Tb C148b H14U 107.1
C151b C150b C149 116.6(9)
C148b C149b H14V 101.8
C150b C149b H14V 101.7
C148b C149b H14W 101.8
H14Vb C149b H14W 104.7
C150b C149b H14W 101.8
C148b C149b C150 141(3)
C151b C150b H15I 108.1
C149b C150b H15I 108.2
C151b C150b H15J 108.1
C149b C150b H15J 108.1
H15Ib C150b H15J 107.3
C150b C151b H15K 107.5
C152b C151b H15K 107.5
C152b C151b H15L 107.5
H15Kb C151b H15L 107.0
C150b C151b H15L 107.5
C154b C153b C152 113.4(9)
C150b C151b C152 119.3(9)
C151b C152b H15M 107.6
C153b C152b H15M 107.6
C151b C152b H15N 107.6
H15Mb C152b H15N 107.0
C153b C152b H15N 107.6
C151b C152b C153 119.0(9)
C154b C153b H15O 108.9
C152b C153b H15O 108.9
C154b C153b H15P 108.9
C152b C153b H15P 108.9
H15Ob C153b H15P 107.7
C153b C154b H15Q 109.5
C153b C154b H15R 109.5
H15Qb C154b H15R 109.5
H15Qb C154b H15S 109.5
H15Rb C154b H15S 109.5
C153b C154b H15S 109.5
C601b C600b H60A 108.9
C601b C600b H60B 108.9
H60Ab C600b H60B 107.7
C603b C602b C601 118.3(9)
C600b C601b H60C 108.6
C602b C601b H60C 108.6
H60Cb C601b H60D 107.6
C602b C601b H60D 108.6
C600b C601b H60D 108.6
C600b C601b C602 114.6(9)
C601b C602b H60E 107.7
C603b C602b H60E 107.7
C603b C602b H60F 107.7
H60Eb C602b H60F 107.1
C601b C602b H60F 107.7
C604b C603b H60G 107.4
C602b C603b H60G 107.4
C602b C603b H60H 107.4
H60Gb C603b H60H 106.9
C604b C603b H60H 107.4
C602b C603b C604 119.7(9)
C606b C605b C604 112.9(9)
C603b C604b H60I 107.2
C605b C604b H60I 107.2
H60Ib C604b H60J 106.8
C605b C604b H60J 107.2
C603b C604b H60J 107.2
C603b C604b C605 120.5(10)
C604b C605b H60K 109.0
C606b C605b H60K 109.0
C606b C605b H60L 109.0
H60Kb C605b H60L 107.8
C604b C605b H60L 109.0
C607b C606b H60M 108.5
C605b C606b H60M 108.5
C605b C606b H60N 108.5
H60Mb C606b H60N 107.5
C607b C606b H60N 108.5
C605b C606b C607 115.1(10)
C606b C607b H60O 109.5
H60Ob C607b H60P 109.5
C606b C607b H60P 109.5
H60Ob C607b H60Q 109.5
H60Pb C607b H60Q 109.5
C606b C607b H60Q 109.5
C610b C609b C608 118.4(9)
C609b C608b H60R 108.6
H60Rb C608b H60S 107.6
C609b C608b H60S 108.6
C610b C609b H60T 107.7
C608b C609b H60T 107.7
C608b C609b H60U 107.7
H60Tb C609b H60U 107.1
C610b C609b H60U 107.7
C611b C610b H61A 107.6
C609b C610b H61A 107.6
C609b C610b H61B 107.6
H61Ab C610b H61B 107.0
C611b C610b H61B 107.6
C609b C610b C611 119.0(9)
C613b C612b C611 112.4(9)
C612b C611b H61C 107.4
C610b C611b H61C 107.4
C612b C611b H61D 107.4
C610b C611b H61D 107.4
H61Cb C611b H61D 106.9
C610b C611b C612 119.8(9)
C613b C612b H61E 109.1
C611b C612b H61E 109.1
H61Eb C612b H61F 107.9
C613b C612b H61F 109.1
C611b C612b H61F 109.1
C612b C613b H61G 109.5
H61Gb C613b H61H 109.5
C612b C613b H61H 109.5
H61Gb C613b H61I 109.5
H61Hb C613b H61I 109.5
C612b C613b H61I 109.5
C615b C614b H61J 108.7
C615b C614b H61K 108.7
H61Jb C614b H61K 107.6
C614b C615b H61L 109.5
C614b C615b H61M 109.5
H61Lb C615b H61M 109.5
C614b C615b H61N 109.5
H61Mb C615b H61N 109.5
H61Lb C615b H61N 109.5
C79a C78 C77 114.5(8)
C614b C78 C77 116.0(8)
C79a C78 H78A 108.6
H78Aa C78 H78B 107.6
C79a C78 H78B 108.6
C614b C78 H78C 108.3
C614b C78 H78D 108.3
H78Cb C78 H78D 107.4
C89b C86 C85 122(2)
N17 C81 H81A 109.5
N17 C81 H81B 109.5
C87a C86 C85 114.0(9)
C87a C86 H86A 108.8
H86Aa C86 H86B 107.6
C87a C86 H86B 108.7
C89b C86 H86C 106.9
H86Cb C86 H86D 106.7
C89b C86 H86D 106.9
C99b C95 C94 120.6(15)
N17 C81 C82 110.7(5)
H81A C81 H81B 108.1
C82 C81 H81A 109.5
C82 C81 H81B 109.5
C81 C82 H82A 108.7
C81 C82 H82B 108.7
C81 C82 C83 114.0(5)
H82A C82 H82B 107.6
C83 C82 H82A 108.7
C83 C82 H82B 108.7
C82 C83 H83A 108.4
C82 C83 H83B 108.4
H83A C83 H83B 107.5
C84 C83 C82 115.4(6)
C84 C83 H83A 108.4
C84 C83 H83B 108.4
C96a C95 H95A 107.7
C96a C95 H95B 107.7
H95Aa C95 H95B 107.1
C99b C95 H95C 107.2
C99b C95 H95D 107.2
H95Cb C95 H95D 106.8
C171b C167 C166 117.8(13)
C168a C167 H16P 107.2
H16Pa C167 H16Q 106.9
C83 C84 H84A 107.9
C83 C84 H84B 107.9
C83 C84 C85 117.4(7)
H84A C84 H84B 107.2
C85 C84 H84A 107.9
C85 C84 H84B 107.9
C84 C85 H85A 107.7
C84 C85 H85B 107.7
C84 C85 C86 118.3(8)
H85A C85 H85B 107.1
C86 C85 H85A 107.7
C86 C85 H85B 107.7
C85 C86 H86A 108.7
C85 C86 H86B 108.7
C85 C86 H86C 106.9
C85 C86 H86D 106.9
N18 C91 H91A 108.8
N18 C91 H91B 108.8
N18 C91 C92 113.6(5)
H91A C91 H91B 107.7
C92 C91 H91A 108.8
C92 C91 H91B 108.8
C91 C92 H92A 108.8
C91 C92 H92B 108.8
C91 C92 C93 113.9(5)
H92A C92 H92B 107.7
C93 C92 H92A 108.8
C93 C92 H92B 108.8
C92 C93 H93A 108.1
C92 C93 H93B 108.1
H93A C93 H93B 107.3
C94 C93 C92 116.7(6)
C94 C93 H93A 108.1
C94 C93 H93B 108.1
C93 C94 H94A 106.9
C93 C94 H94B 106.9
C93 C94 C95 121.6(7)
H94A C94 H94B 106.7
C95 C94 H94A 106.9
C95 C94 H94B 106.9
C94 C95 H95A 107.7
C94 C95 H95B 107.7
C94 C95 H95C 107.2
C94 C95 H95D 107.2
C94 C95 C96 118.4(8)
N16 C163 H16H 108.7
N16 C163 H16I 108.7
N16 C163 C164 114.4(5)
H16H C163 H16I 107.6
C164 C163 H16H 108.7
C164 C163 H16I 108.7
C163 C164 H16J 108.0
C163 C164 H16K 108.0
C163 C164 C165 117.1(5)
H16J C164 H16K 107.3
C165 C164 H16J 108.0
C165 C164 H16K 108.0
C164 C165 H16L 108.1
C164 C165 H16M 108.1
H16L C165 H16M 107.3
C166 C165 C164 116.6(6)
C166 C165 H16L 108.1
C166 C165 H16M 108.1
C165 C166 H16N 107.7
C165 C166 H16O 107.7
H16N C166 H16O 107.1
C167 C166 C165 118.6(7)
C167 C166 H16N 107.7
C167 C166 H16O 107.7
C166 C167 H16P 107.2
C166 C167 H16Q 107.2
C166 C167 H16R 107.9
C166 C167 H16S 107.9
C166 C167 C168 120.3(9)
C168a C167 H16Q 107.2
C171b C167 H16R 107.9
C171b C167 H16S 107.9
H16Rb C167 H16S 107.2
N15 C174 H17K 111.7
C300b C184 C183 121.3(8)
N15 C174 H17L 111.6
H17K C174 H17L 109.4
C185a C184 C183 120.4(7)
C185a C184 H18J 107.2
H18Ja C184 H18K 106.9
C185a C184 H18K 107.2
C300b C184 H18L 107.0
H18Lb C184 H18M 106.7
C300b C184 H18M 107.0
C118a C111 C110 118.9(12)
C112b C111 H11E 108.8
C112b C111 H11F 108.8
H11Eb C111 H11F 107.7
C118a C111 H11C 107.6
C118a C111 H11D 107.6
H11Ca C111 H11D 107.0
C116b C117 H11U 109.5
H11Ub C117 H11T 109.5
C116b C117 H11T 109.4
C116b C117 H11V 109.5
H11Tb C117 H11V 109.5
H11Ub C117 H11V 109.5
C122a C117 H11Q 109.4
C122a C117 H11S 109.5
H11Qa C117 H11S 109.5
H11Qa C117 H11R 109.5
H11Sa C117 H11R 109.5
C122a C117 H11R 109.5
C126a C125 C124 113.5(10)
C608b C125 C124 122.6(11)
C126a C125 H12I 108.9
C126a C125 H12J 108.9
C175 C174 N15 100.6(17)
C175 C174 H17K 111.7
C175 C174 H17L 111.6
C174 C175 H17M 108.4
C174 C175 H17N 108.4
C174 C175 C176 115.3(9)
H17M C175 H17N 107.5
C176 C175 H17M 108.4
C176 C175 H17N 108.4
C175 C176 H17O 107.7
C175 C176 H17P 107.7
H17O C176 H17P 107.1
C177 C176 C175 118.5(9)
C177 C176 H17O 107.7
C177 C176 H17P 107.7
C176 C177 H17Q 107.4
C176 C177 H17R 107.5
C176 C177 C178 119.4(9)
H17Q C177 H17R 107.0
C178 C177 H17Q 107.5
C178 C177 H17R 107.5
C177 C178 H17S 107.7
C177 C178 H17T 107.7
C177 C178 C179 118.2(9)
H17S C178 H17T 107.1
C179 C178 H17S 107.8
C179 C178 H17T 107.7
C178 C179 H17U 108.9
C178 C179 H17V 108.9
H17U C179 H17V 107.7
C180 C179 C178 113.5(9)
H12Ia C125 H12J 107.7
C608b C125 H12K 106.7
H12Kb C125 H12L 106.6
C608b C125 H12L 106.7
C141a C140 N36 115.1(16)
C141a C140 H14A 108.5
H14Aa C140 H14B 107.5
C141a C140 H14B 108.5
C148b C140 H14C 110.0
H14Cb C140 H14D 108.4
C148b C140 H14D 110.0
C78 C79a H79A 108.4
C78 C79a H79B 108.4
C78 C79a C80 115.4(8)
C78 C614b H61J 108.7
C78 C614b H61K 108.7
C78 C614b C615 114.3(10)
C86 C87a H87A 108.5
C86 C87a H87B 108.5
C86 C87a C88 115.2(10)
C86 C89b H89A 105.6
C86 C89b H89B 105.6
C86 C89b C90 127(4)
C95 C96a H96A 109.0
C95 C96a H96B 109.0
C95 C99b H99A 105.5
C95 C99b H99B 105.6
C95 C99b C100 127(2)
C167 C168a H16T 108.7
C167 C168a H16U 108.7
C167 C171b H17D 109.7
C167 C171b H17E 109.7
C167 C171b C172 109.7(17)
C180 C179 H17U 108.8
C180 C179 H17V 108.9
C179 C180 H18A 107.7
C179 C180 H18B 107.7
C179 C180 C181 118.4(8)
H18A C180 H18B 107.1
C181 C180 H18A 107.6
C181 C180 H18B 107.7
C180 C181 H18C 109.4
C180 C181 H18D 109.5
C180 C181 H18E 109.5
H18C C181 H18D 109.5
H18C C181 H18E 109.5
H18D C181 H18E 109.5
N13 C182 H18F 109.6
N13 C182 H18G 109.6
N13 C182 C183 110.2(5)
H18F C182 H18G 108.1
C183 C182 H18F 109.6
C183 C182 H18G 109.6
C182 C183 H18H 108.2
C182 C183 H18I 108.2
C182 C183 C184 116.4(5)
H18H C183 H18I 107.3
C184 C183 H18H 108.2
C184 C183 H18I 108.2
C183 C184 H18J 107.2
C183 C184 H18K 107.2
C183 C184 H18L 107.0
C183 C184 H18M 107.0
C184 C185a H18N 107.1
C184 C185a H18O 107.1
C184 C185a C186 120.8(9)
H15A C156 H15B 107.1
C157 C156 H15A 107.8
C157 C156 H15B 107.8
C155 C156 H15A 107.8
C155 C156 H15B 107.8
C184 C300b H30A 108.5
C184 C300b H30B 108.5
C184 C300b C301 115.0(11)
C155 C156 C157 118.0(12)
C156 C157 H15C 108.5
C156 C157 H15D 108.5
C156 C157 C158 115.2(8)
H15C C157 H15D 107.5
C158 C157 H15C 108.5
C158 C157 H15D 108.5
C157 C158 H15E 108.0
C157 C158 H15F 108.0
H15E C158 H15F 107.2
C159 C158 C157 117.2(9)
C159 C158 H15E 108.0
C159 C158 H15F 108.0
C158 C159 H15G 107.5
C158 C159 H15H 107.5
C158 C159 C160 119.4(10)
H15G C159 H15H 107.0
C160 C159 H15G 107.5
C160 C159 H15H 107.5
C159 C160 H16A 107.8
C159 C160 H16B 107.8
C159 C160 C161 117.9(9)
H16A C160 H16B 107.2
C161 C160 H16A 107.8
C161 C160 H16B 107.8
C160 C161 H16C 108.6
C160 C161 H16D 108.6
H16C C161 H16D 107.6
C162 C161 C160 114.5(9)
C162 C161 H16C 108.6
C162 C161 H16D 108.6
C161 C162 H16E 109.5
C161 C162 H16F 109.5
C161 C162 H16G 109.5
H16E C162 H16F 109.5
H16E C162 H16G 109.5
H16F C162 H16G 109.5
C58 N1AA H1AA 116.3
N35 C102a H10A 108.2
N35 C102a H10B 108.2
N35 C102a C103 116(2)
N35 C600b H60A 108.9
N35 C600b H60B 108.9
N35 C600b C601 113(3)
C58 N1AA C132 127.4(7)
C132 N1AA H1AA 116.3
C71 N19 C37 127.2(6)
C43 N20 C39 121.1(5)
C45 N21 H21 115.5
C49 N21 H21 115.5
C49 N21 C45 129.1(5)
C57 N23 C66 121.5(6)
C64 N24 H24 115.1
C64 N24 C67 129.7(7)
C67 N24 H24 115.1
O13 N25 O14 122.1(6)
O13 N25 C42 119.6(6)
O14 N25 C42 118.3(6)
O15 N26 C40 118.3(6)
O16 N26 O15 123.9(7)
O16 N26 C40 117.7(7)
O17 N27 C50 119.4(5)
O18 N27 O17 121.7(5)
O18 N27 C50 118.9(5)
O19 N28 O20 124.0(6)
O19 N28 C52 118.4(7)
O20 N28 C52 117.6(7)
O21 N29 O22 124.7(11)
O21 N29 C61 121.6(9)
O22 N29 C61 113.6(10)
O23 N30 O24 120.9(10)
O23 N30 C63 120.1(11)
O24 N30 C63 119.0(8)
C48 N31 H31 118.0
C48 N31 C124 123.9(6)
C124 N31 H31 118.0
C46 N32 C110 120.2(7)
C55 N33 C53 125.7(6)
C60 N34 H34 116.7
C60 N34 C155 126.6(6)
C155 N34 H34 116.7
C68 N35 C102 122.3(15)
C68 N35 C600 121.2(15)
C70 N36 H36 118.2
C70 N36 C140 123.5(9)
C140 N36 H36 118.2
N19 C37 C42 125.9(6)
C38 C37 N19 116.0(6)
C38 C37 C42 117.4(6)
C37 C38 H38 118.6
C39 C38 C37 122.9(6)
C39 C38 H38 118.6
C38 C39 N20 117.5(6)
C40 C39 N20 125.3(6)
C40 C39 C38 117.2(6)
C39 C40 N26 122.8(6)
C39 C40 C41 122.0(6)
C41 C40 N26 115.1(6)
C40 C41 H41 120.2
C42 C41 C40 119.6(6)
C42 C41 H41 120.2
C37 C42 N25 122.6(6)
C41 C42 N25 116.5(6)
C41 C42 C37 120.9(6)
N20 C43 C44 124.3(5)
N20 C43 C48 117.6(5)
C44 C43 C48 118.1(5)
C43 C44 H44 119.0
C45 C44 C43 122.0(5)
C45 C44 H44 119.0
N21 C45 C46 113.7(5)
C44 C45 N21 125.7(5)
C44 C45 C46 120.5(5)
N32 C46 C45 114.5(5)
N32 C46 C47 128.5(6)
C47 C46 C45 117.1(5)
C46 C47 H47 118.6
C48 C47 C46 122.7(6)
C48 C47 H47 118.6
N31 C48 C43 114.2(6)
N31 C48 C47 126.3(6)
C47 C48 C43 119.6(6)
N21 C49 C50 121.8(5)
N21 C49 C54 122.1(5)
C54 C49 C50 116.1(5)
C49 C50 N27 121.9(5)
C51 C50 N27 117.2(5)
C51 C50 C49 120.9(5)
C50 C51 H51 119.7
C52 C51 C50 120.7(5)
C52 C51 H51 119.7
C51 C52 N28 115.7(6)
C51 C52 C53 122.1(6)
C53 C52 N28 122.0(6)
N33 C53 C52 128.5(6)
N33 C53 C54 116.9(5)
C54 C53 C52 114.6(5)
C49 C54 C53 125.5(5)
C49 C54 H54 117.3
C53 C54 H54 117.3
N33 C55 C56 128.1(6)
N33 C55 C60 114.4(6)
C56 C55 C60 117.5(6)
C55 C56 H56 119.1
C55 C56 C57 121.9(6)
C57 C56 H56 119.1
N23 C57 C56 126.3(7)
N23 C57 C58 115.3(6)
C56 C57 C58 118.4(6)
N1AA C58 C57 114.8(7)
N1AA C58 C59 124.9(7)
C59 C58 C57 120.3(6)
C58 C59 H59 120.1
C58 C59 C60 119.9(6)
C60 C59 H59 120.1
N34 C60 C55 114.9(6)
N34 C60 C59 123.7(7)
C59 C60 C55 121.4(7)
C62 C61 N29 119.2(9)
C62 C61 C66 120.1(9)
C66 C61 N29 120.6(8)
C61 C62 H62 119.9
C63 C62 C61 120.3(8)
C63 C62 H62 119.9
C62 C63 N30 115.3(8)
C62 C63 C64 122.3(8)
C64 C63 N30 122.4(9)
N24 C64 C63 121.0(7)
C65 C64 N24 122.1(7)
C65 C64 C63 116.7(8)
C64 C65 H65 118.5
C64 C65 C66 123.0(7)
C66 C65 H65 118.5
N23 C66 C61 123.0(8)
C65 C66 N23 119.3(7)
C65 C66 C61 117.4(7)
N24 C67 C68 112.2(7)
C72 C67 N24 126.6(7)
C72 C67 C68 121.2(8)
N35 C68 C67 114.1(9)
N35 C68 C69 128.7(9)
C69 C68 C67 117.2(7)
C68 C69 H69 118.2
C70 C69 C68 123.6(7)
C70 C69 H69 118.2
N36 C70 C69 127.0(7)
N36 C70 C71 115.0(7)
C69 C70 C71 118.0(7)
N19 C71 C70 114.5(7)
N19 C71 C72 126.2(6)
C72 C71 C70 119.2(7)
C67 C72 C71 120.7(7)
C67 C72 H72 119.6
C71 C72 H72 119.6
N32 C110 H11A 109.2
N32 C110 H11B 109.2
N32 C110 C111 112.0(9)
H11A C110 H11B 107.9
C111 C110 H11A 109.2
C111 C110 H11B 109.2
C110 C111 H11E 108.8
C110 C111 H11F 108.8
C110 C111 H11C 107.6
C110 C111 H11D 107.6
C110 C111 C112 113.7(8)
N31 C124 H12G 109.5
N31 C124 H12H 109.5
N31 C124 C125 110.5(7)
C111 C112b H11G 107.8
C111 C112b H11H 107.8
C111 C118a H11W 106.0
C111 C118a H11X 106.0
C111 C118a C119 125.3(16)
C117 C116b H11O 108.6
C117 C116b H11P 108.7
C117 C122a H12E 109.0
C117 C122a H12F 109.0
H12G C124 H12H 108.1
C125 C124 H12G 109.5
C125 C124 H12H 109.5
C124 C125 H12I 108.9
C124 C125 H12J 108.9
C124 C125 H12K 106.7
C124 C125 H12L 106.7
N1AA C132 H13F 109.9
N1AA C132 H13G 109.9
N1AA C132 C133 108.8(11)
H13F C132 H13G 108.3
C133 C132 H13F 109.9
C133 C132 H13G 109.9
C132 C133 H13H 110.2
C132 C133 H13I 110.2
H13H C133 H13I 108.5
C134 C133 C132 107.8(16)
C134 C133 H13H 110.2
C134 C133 H13I 110.2
C133 C134 H13J 108.2
C133 C134 H13K 108.2
C125 C126a H12M 108.4
C125 C126a H12N 108.4
C125 C126a C127 115.4(9)
C125 C608b H60R 108.6
C125 C608b H60S 108.6
C133 C134 C135 116.5(9)
H13J C134 H13K 107.3
C135 C134 H13J 108.2
C135 C134 H13K 108.2
C134 C135 H13L 107.7
C134 C135 H13M 107.7
H13L C135 H13M 107.1
C136 C135 C134 118.5(9)
C136 C135 H13L 107.7
C136 C135 H13M 107.7
C135 C136 H13N 106.5
C135 C136 H13O 106.5
C135 C136 C137 123.2(10)
H13N C136 H13O 106.5
C137 C136 H13N 106.5
C137 C136 H13O 106.5
C136 C137 H13P 107.2
C136 C137 H13Q 107.2
C136 C137 C138 120.5(10)
C125 C608b C609 114.5(10)
H13P C137 H13Q 106.8
C138 C137 H13P 107.2
C138 C137 H13Q 107.2
C137 C138 H13R 108.7
C137 C138 H13S 108.7
H13R C138 H13S 107.6
C139 C138 C137 114.4(9)
C139 C138 H13R 108.7
C139 C138 H13S 108.7
C138 C139 H13T 109.5
C138 C139 H13U 109.5
C138 C139 H13V 109.5
H13T C139 H13U 109.5
H13T C139 H13V 109.5
H13U C139 H13V 109.5
N36 C140 H14A 108.5
N36 C140 H14B 108.5
N36 C140 H14C 110.0
N36 C140 H14D 110.0
N36 C140 C148 108.4(17)
C156 C155 H15T 108.4
C156 C155 H15U 108.4
N34 C155 C156 115.7(9)
N34 C155 H15T 108.4
N34 C155 H15U 108.4
H15T C155 H15U 107.4
C140 C141a H14E 107.6
C140 C141a H14F 107.6
C140 C141a C142 119(2)
C140 C148b H14T 107.7
C140 C148b H14U 107.7

loop_
_geom_bond_atom_site_label_1
_geom_bond_atom_site_label_2
_geom_bond_distance
O1 N7 1.212(6)
C1Ab H1AB 0.9700
C1Ab H1AC 0.9700
C1Ab C1B 1.436(15)
C1Bb H1BA 0.9700
C1Bb H1BB 0.9700
C1Bb C1C 1.567(15)
C1Cb H1CA 0.9600
C1Cb H1CB 0.9600
C1Cb H1CC 0.9600
C79a H79A 0.9700
C79a H79B 0.9700
C79a C80 1.530(8)
C80a H80A 0.9600
C80a H80B 0.9600
C80a H80C 0.9600
C87a H87A 0.9700
C87a H87B 0.9700
C87a C88 1.527(10)
C88a H88A 0.9600
C88a H88B 0.9600
C88a H88C 0.9600
C89b H89A 0.9700
C89b H89B 0.9700
C89b C90 1.522(10)
C90b H90A 0.9600
C90b H90B 0.9600
C90b H90C 0.9600
C96a H96A 0.9700
C96a H96B 0.9700
C96a C97 1.460(9)
C97a H97A 0.9700
C97a H97B 0.9700
C97a C98 1.524(10)
C98a H98A 0.9600
C98a H98B 0.9600
C98a H98C 0.9600
C99b H99A 0.9700
C99b H99B 0.9700
C99b C100 1.467(9)
C100b H10R 0.9700
C100b H10S 0.9700
C100b C101 1.521(10)
C101b H10T 0.9600
C101b H10U 0.9600
C101b H10V 0.9600
C168a H16T 0.9700
C168a H16U 0.9700
C168a C169 1.467(9)
C169a H16V 0.9700
C169a H16W 0.9700
C169a C170 1.528(10)
C170a H17A 0.9600
C170a H17B 0.9600
C170a H17C 0.9600
C171b H17D 0.9700
C171b H17E 0.9700
C171b C172 1.468(9)
C172b H17F 0.9700
C172b H17G 0.9700
C172b C173 1.528(10)
C173b H17H 0.9600
C173b H17I 0.9600
C173b H17J 0.9600
C185a H18N 0.9700
C185a H18O 0.9700
C185a C186 1.479(8)
C186a H18P 0.9700
C186a H18Q 0.9700
C186a C187 1.491(9)
C187a H18R 0.9700
C187a H18S 0.9700
C187a C188 1.494(9)
C188a H18T 0.9700
C188a H18U 0.9700
C188a C189 1.533(10)
C189a H18V 0.9600
C189a H18W 0.9600
C189a H18X 0.9600
C300b H30A 0.9700
C300b H30B 0.9700
C1Ab C301 1.427(14)
C300b C301 1.470(9)
C301b H30C 0.9700
C301b H30D 0.9700
C102a H10A 0.9700
C102a H10B 0.9700
C102a C103 1.496(8)
C103a H10C 0.9700
C103a H10D 0.9700
C103a C104 1.519(8)
C104a H10E 0.9700
C104a H10F 0.9700
C104a C105 1.468(9)
C105a H10G 0.9700
C105a H10H 0.9700
C105a C106 1.487(8)
C106a H10I 0.9700
C106a H10J 0.9700
C106a C107 1.486(9)
C107a H10K 0.9700
C107a H10L 0.9700
C107a C108 1.464(9)
C108a H10M 0.9700
C108a H10N 0.9700
C108a C109 1.521(10)
C109a H10O 0.9600
C109a H10P 0.9600
C109a H10Q 0.9600
C112b H11G 0.9700
C112b H11H 0.9700
C112b C113 1.449(8)
C113b H11I 0.9700
C113b H11J 0.9700
C113b C114 1.481(8)
C114b H11K 0.9700
C114b H11L 0.9700
C114b C115 1.507(9)
C115b H11M 0.9700
C115b H11N 0.9700
C115b C116 1.476(9)
C116b H11O 0.9700
C116b H11P 0.9700
C116b C117 1.515(10)
C118a H11W 0.9700
C118a H11X 0.9700
C118a C119 1.470(7)
C119a H11Y 0.9700
C119a H 0.9700
C119a C120 1.483(7)
C120a H12A 0.9700
C120a H12B 0.9700
C120a C121 1.471(7)
C121a H12C 0.9700
C121a H12D 0.9700
C121a C122 1.457(7)
C122a H12E 0.9700
C122a H12F 0.9700
C126a H12M 0.9700
C126a H12N 0.9700
C126a C127 1.508(8)
C127a H12O 0.9700
C127a H12P 0.9700
C127a C128 1.469(9)
C128a H12Q 0.9700
C128a H12R 0.9700
C128a C129 1.489(8)
C129a H12S 0.9700
C129a H12T 0.9700
C129a C130 1.497(9)
C130a H13A 0.9700
C130a H13B 0.9700
C130a C131 1.458(9)
C131a H13C 0.9600
C131a H13D 0.9600
C131a H13E 0.9600
C141a H14E 0.9700
C141a H14F 0.9700
C141a C142 1.486(8)
C142a H14G 0.9700
C142a H14H 0.9700
C142a C143 1.507(8)
C143a H14I 0.9700
C143a H14J 0.9700
C143a C144 1.469(8)
C144a H14K 0.9700
C144a H14L 0.9700
C144a C145 1.479(8)
C145a H14M 0.9700
C145a H14N 0.9700
C145a C146 1.509(9)
C146a H14O 0.9700
C146a H14P 0.9700
C146a C147 1.470(9)
C147a H14Q 0.9600
C147a H14R 0.9600
C147a H14S 0.9600
C148b H14T 0.9700
C148b H14U 0.9700
C148b C149 1.34(3)
C149b H14V 0.9700
C149b H14W 0.9700
C149b C150 1.515(8)
C150b H15I 0.9700
C150b H15J 0.9700
C150b C151 1.477(8)
C151b H15K 0.9700
C151b H15L 0.9700
C151b C152 1.493(9)
C152b H15M 0.9700
C152b H15N 0.9700
C152b C153 1.502(9)
C153b H15O 0.9700
C153b H15P 0.9700
C153b C154 1.466(9)
C154b H15Q 0.9600
C154b H15R 0.9600
C154b H15S 0.9600
C600b H60A 0.9700
C600b H60B 0.9700
C600b C601 1.500(8)
C601b H60C 0.9700
C601b H60D 0.9700
C601b C602 1.515(8)
C602b H60E 0.9700
C602b H60F 0.9700
C602b C603 1.467(8)
C603b H60G 0.9700
C603b H60H 0.9700
C603b C604 1.484(8)
C604b H60I 0.9700
C604b H60J 0.9700
C604b C605 1.497(9)
C605b H60K 0.9700
C605b H60L 0.9700
C605b C606 1.472(9)
C606b H60M 0.9700
C606b H60N 0.9700
C606b C607 1.526(10)
C607b H60O 0.9600
C607b H60P 0.9600
C607b H60Q 0.9600
C608b H60R 0.9700
C608b H60S 0.9700
C608b C609 1.509(8)
C609b H60T 0.9700
C609b H60U 0.9700
C609b C610 1.472(9)
C610b H61A 0.9700
C610b H61B 0.9700
C610b C611 1.490(8)
C611b H61C 0.9700
C611b H61D 0.9700
C611b C612 1.501(9)
C612b H61E 0.9700
C612b H61F 0.9700
C612b C613 1.480(9)
C613b H61G 0.9600
C613b H61H 0.9600
C613b H61I 0.9600
C614b H61J 0.9700
C614b H61K 0.9700
C614b C615 1.526(10)
C615b H61L 0.9600
C615b H61M 0.9600
C615b H61N 0.9600
O2 N7 1.226(6)
O3 N8 1.223(7)
O4 N8 1.193(7)
O5 N9 1.206(9)
O6 N9 1.221(8)
O7 N10 1.209(8)
O8 N10 1.176(8)
O9 N11 1.217(8)
O10 N11 1.233(7)
O11 N12 1.237(6)
O12 N12 1.233(6)
N1 C1 1.401(6)
N1 C35 1.298(7)
N2 C3 1.401(7)
N2 C7 1.280(7)
N3 H3 0.8600
N3 C11 1.370(8)
N3 C13 1.384(7)
N4 C15 1.383(8)
N4 C19 1.305(8)
N5 C23 1.334(7)
N5 C25 1.349(7)
N6 H6 0.8600
N6 C29 1.372(7)
N6 C31 1.369(7)
N7 C6 1.457(7)
N8 C4 1.472(7)
N9 C18 1.462(9)
N10 C16 1.477(8)
N11 C26 1.469(8)
N12 C28 1.416(8)
N13 H13 0.8600
N13 C8 1.341(7)
N13 C182 1.461(7)
N14 C10 1.289(8)
N14 C73 1.466(7)
N15 H15 0.8600
N15 C20 1.328(9)
N15 C174 1.49(2)
N16 H16 0.8600
N16 C22 1.327(8)
N16 C163 1.453(8)
N17 C32 1.290(7)
N17 C81 1.458(7)
N18 H18 0.8600
N18 C34 1.348(7)
N18 C91 1.448(6)
C1 C2 1.391(7)
C1 C6 1.426(7)
C2 H2 0.9300
C2 C3 1.384(7)
C3 C4 1.409(7)
C4 C5 1.381(8)
C5 H5 0.9300
C5 C6 1.369(8)
C7 C8 1.507(7)
C7 C12 1.425(8)
C8 C9 1.361(8)
C9 H9 0.9300
C9 C10 1.426(9)
C10 C11 1.502(8)
C11 C12 1.347(8)
C12 H12 0.9300
C13 C14 1.395(8)
C13 C18 1.417(9)
C14 H14 0.9300
C14 C15 1.399(8)
C15 C16 1.423(9)
C16 C17 1.338(9)
C17 H17 0.9300
C17 C18 1.366(9)
C19 C20 1.504(9)
C19 C24 1.401(8)
C20 C21 1.385(9)
C21 H21A 0.9300
C21 C22 1.389(9)
C22 C23 1.498(8)
C23 C24 1.369(8)
C24 H24A 0.9300
C25 C26 1.433(8)
C25 C30 1.398(7)
C26 C27 1.351(9)
C27 H27 0.9300
C27 C28 1.389(8)
C28 C29 1.425(8)
C29 C30 1.378(8)
C30 H30 0.9300
C31 C32 1.503(7)
C31 C36 1.335(8)
C32 C33 1.435(8)
C33 H33 0.9300
C33 C34 1.351(8)
C34 C35 1.492(7)
C35 C36 1.426(7)
C36 H36A 0.9300
C73 H73A 0.9700
C73 H73B 0.9700
C73 C74 1.481(5)
C74 H74A 0.9700
C74 H74B 0.9700
C74 C75 1.492(6)
C75 H75A 0.9700
C75 H75B 0.9700
C75 C76 1.485(6)
C76 H76A 0.9700
C76 H76B 0.9700
C76 C77 1.483(6)
C77 H77A 0.9700
C77 H77B 0.9700
C77 C78 1.493(6)
C78 H78A 0.9700
C78 H78B 0.9700
C78 H78C 0.9700
C78 H78D 0.9700
C78 C79 1.466(7)
C78 C614 1.456(9)
C81 H81A 0.9700
C81 H81B 0.9700
C81 C82 1.497(6)
C82 H82A 0.9700
C82 H82B 0.9700
C82 C83 1.520(6)
C83 H83A 0.9700
C83 H83B 0.9700
C83 C84 1.485(7)
C84 H84A 0.9700
C84 H84B 0.9700
C84 C85 1.502(8)
C85 H85A 0.9700
C85 H85B 0.9700
C85 C86 1.504(8)
C86 H86A 0.9700
C86 H86B 0.9700
C86 H86C 0.9700
C86 H86D 0.9700
C86 C87 1.466(9)
C86 C89 1.33(4)
C91 H91A 0.9700
C91 H91B 0.9700
C91 C92 1.493(6)
C92 H92A 0.9700
C92 H92B 0.9700
C92 C93 1.528(6)
C93 H93A 0.9700
C93 H93B 0.9700
C93 C94 1.459(7)
C94 H94A 0.9700
C94 H94B 0.9700
C94 C95 1.477(8)
C95 H95A 0.9700
C95 H95B 0.9700
C95 H95C 0.9700
C95 H95D 0.9700
C95 C96 1.513(9)
C95 C99 1.33(3)
C163 H16H 0.9700
C163 H16I 0.9700
C163 C164 1.491(6)
C164 H16J 0.9700
C164 H16K 0.9700
C164 C165 1.498(6)
C165 H16L 0.9700
C165 H16M 0.9700
C165 C166 1.489(7)
C166 H16N 0.9700
C166 H16O 0.9700
C166 C167 1.481(6)
C167 H16P 0.9700
C167 H16Q 0.9700
C167 H16R 0.9700
C167 H16S 0.9700
C167 C168 1.495(9)
C167 C171 1.421(10)
C174 H17K 0.9700
C174 H17L 0.9700
C174 C175 1.488(8)
C175 H17M 0.9700
C175 H17N 0.9700
C175 C176 1.507(8)
C176 H17O 0.9700
C176 H17P 0.9700
C176 C177 1.459(8)
C177 H17Q 0.9700
C177 H17R 0.9700
C177 C178 1.495(8)
C178 H17S 0.9700
C178 H17T 0.9700
C178 C179 1.497(9)
C179 H17U 0.9700
C179 H17V 0.9700
C179 C180 1.464(9)
C180 H18A 0.9700
C180 H18B 0.9700
C180 C181 1.529(9)
C181 H18C 0.9600
C181 H18D 0.9600
C181 H18E 0.9600
C182 H18F 0.9700
C182 H18G 0.9700
C182 C183 1.490(7)
C183 H18H 0.9700
C183 H18I 0.9700
C183 C184 1.498(6)
C184 H18J 0.9700
C184 H18K 0.9700
C184 H18L 0.9700
C184 H18M 0.9700
C184 C185 1.454(8)
C184 C300 1.432(14)
C156 H15A 0.9700
C156 H15B 0.9700
C156 C157 1.494(8)
C156 C155 1.479(14)
C157 H15C 0.9700
C157 H15D 0.9700
C157 C158 1.515(8)
C158 H15E 0.9700
C158 H15F 0.9700
C158 C159 1.461(9)
C159 H15G 0.9700
C159 H15H 0.9700
C159 C160 1.499(8)
C160 H16A 0.9700
C160 H16B 0.9700
C160 C161 1.505(9)
C161 H16C 0.9700
C161 H16D 0.9700
C161 C162 1.457(9)
C162 H16E 0.9600
C162 H16F 0.9600
C162 H16G 0.9600
O13 N25 1.207(7)
O14 N25 1.224(8)
O15 N26 1.205(8)
O16 N26 1.197(8)
O17 N27 1.236(6)
O18 N27 1.235(6)
O19 N28 1.217(8)
O20 N28 1.234(8)
O21 N29 1.134(11)
O22 N29 1.229(11)
O23 N30 1.176(10)
O24 N30 1.248(11)
N1AA H1AA 0.8600
N1AA C58 1.315(9)
N1AA C132 1.458(10)
N19 C37 1.398(8)
N19 C71 1.291(9)
N20 C39 1.407(8)
N20 C43 1.295(7)
N21 H21 0.8600
N21 C45 1.370(7)
N21 C49 1.369(7)
N23 C57 1.305(9)
N23 C66 1.394(9)
N24 H24 0.8600
N24 C64 1.371(10)
N24 C67 1.384(10)
N25 C42 1.456(8)
N26 C40 1.487(8)
N27 C50 1.437(7)
N28 C52 1.459(8)
N29 C61 1.485(12)
N30 C63 1.455(11)
N31 H31 0.8600
N31 C48 1.343(8)
N31 C124 1.459(8)
N32 C46 1.295(8)
N32 C110 1.427(11)
N33 C53 1.358(8)
N33 C55 1.331(8)
N34 H34 0.8600
N34 C60 1.310(9)
N34 C155 1.472(9)
N35 C68 1.288(12)
N35 C102 1.49(3)
N35 C600 1.38(4)
N36 H36 0.8600
N36 C70 1.339(9)
N36 C140 1.447(14)
C37 C38 1.392(8)
C37 C42 1.405(9)
C38 H38 0.9300
C38 C39 1.388(9)
C39 C40 1.382(9)
C40 C41 1.385(9)
C41 H41 0.9300
C41 C42 1.372(9)
C43 C44 1.427(8)
C43 C48 1.488(8)
C44 H44 0.9300
C44 C45 1.345(8)
C45 C46 1.492(8)
C46 C47 1.429(9)
C47 H47 0.9300
C47 C48 1.352(9)
C49 C50 1.424(8)
C49 C54 1.382(8)
C50 C51 1.380(8)
C51 H51 0.9300
C51 C52 1.368(9)
C52 C53 1.429(8)
C53 C54 1.408(8)
C54 H54 0.9300
C55 C56 1.381(9)
C55 C60 1.491(9)
C56 H56 0.9300
C56 C57 1.403(9)
C57 C58 1.494(10)
C58 C59 1.370(10)
C59 H59 0.9300
C59 C60 1.384(9)
C61 C62 1.363(12)
C61 C66 1.425(11)
C62 H62 0.9300
C62 C63 1.357(12)
C63 C64 1.409(11)
C64 C65 1.369(10)
C65 H65 0.9300
C65 C66 1.392(11)
C67 C68 1.492(11)
C67 C72 1.346(10)
C68 C69 1.407(12)
C69 H69 0.9300
C69 C70 1.366(11)
C70 C71 1.493(9)
C71 C72 1.427(10)
C72 H72 0.9300
C110 H11A 0.9700
C110 H11B 0.9700
C110 C111 1.493(8)
C111 H11E 0.9700
C111 H11F 0.9700
C111 H11C 0.9700
C111 H11D 0.9700
C111 C112 1.526(8)
C111 C118 1.436(9)
C117 H11U 0.9600
C117 H11T 0.9600
C117 H11V 0.9600
C117 H11Q 0.9600
C117 H11S 0.9600
C117 H11R 0.9600
C117 C122 1.539(9)
C124 H12G 0.9700
C124 H12H 0.9700
C124 C125 1.502(11)
C125 H12I 0.9700
C125 H12J 0.9700
C125 H12K 0.9700
C125 H12L 0.9700
C125 C126 1.500(8)
C125 C608 1.453(10)
C132 H13F 0.9700
C132 H13G 0.9700
C132 C133 1.55(2)
C133 H13H 0.9700
C133 H13I 0.9700
C133 C134 1.488(9)
C134 H13J 0.9700
C134 H13K 0.9700
C134 C135 1.515(8)
C135 H13L 0.9700
C135 H13M 0.9700
C135 C136 1.457(9)
C136 H13N 0.9700
C136 H13O 0.9700
C136 C137 1.474(8)
C137 H13P 0.9700
C137 H13Q 0.9700
C137 C138 1.499(9)
C138 H13R 0.9700
C138 H13S 0.9700
C138 C139 1.464(9)
C139 H13T 0.9600
C139 H13U 0.9600
C139 H13V 0.9600
C140 H14A 0.9700
C140 H14B 0.9700
C140 H14C 0.9700
C140 H14D 0.9700
C140 C141 1.44(3)
C140 C148 1.53(3)
C155 H15T 0.9700
C155 H15U 0.9700
